data_4037023
loop_
_publ_author_name
'Ustrnul, Lukas'
'Babiak, Michal'
'Kulhanek, Petr'
'Sindelar, Vladimir'

_publ_section_title
;
 A Cucurbituril Derivative That Exhibits Cation-Modulated Self-Assembly.
;
_journal_issue 14
_journal_name_full 'The Journal of organic chemistry'
_journal_page_first 6075
_journal_page_last 6080
_journal_paper_doi 10.1021/acs.joc.6b01288
_journal_volume 81
_journal_year 2016
_chemical_formula_sum 'C50.5 H72 Cl N21 O14.5'
_chemical_formula_weight 1240.74
_space_group_crystal_system monoclinic
_space_group_IT_number 14
_space_group_name_Hall '-P 2yn'
_space_group_name_H-M_alt 'P 1 21/n 1'
_atom_sites_solution_hydrogens geom
_audit_creation_method
;
by MiB
;
_cell_angle_alpha 90
_cell_angle_beta 107.408(2)
_cell_angle_gamma 90
_cell_formula_units_Z 8
_cell_length_a 23.5029(3)
_cell_length_b 23.7900(3)
_cell_length_c 24.7243(3)
_cell_measurement_reflns_used 33734
_cell_measurement_temperature 120(2)
_cell_measurement_theta_max 28.5680
_cell_measurement_theta_min 1.7220
_cell_volume 13191.0(3)
_computing_cell_refinement
;
CrysAlisPro, Agilent Technologies,
Version 1.171.37.35 (release 13-08-2014 CrysAlis171 .NET)
(compiled Aug 13 2014,18:06:01)
;
_computing_data_collection
;
CrystalClear-SM Expert 2.0 r15 (Rigaku, 2011)
;
_computing_data_reduction
;
CrysAlisPro, Agilent Technologies,
Version 1.171.37.35 (release 13-08-2014 CrysAlis171 .NET)
(compiled Aug 13 2014,18:06:01)
;
_computing_structure_refinement 'SHELXL-2014/7 (Sheldrick, 2014)'
_diffrn_ambient_temperature 120(2)
_diffrn_measured_fraction_theta_full 0.999
_diffrn_measured_fraction_theta_max 0.999
_diffrn_measurement_device_type 'AFC11 (Right): Eulerian 3 circle'
_diffrn_measurement_method 'Profile data from \w-scans'
_diffrn_radiation_type 'Molybdenum K\a'
_diffrn_radiation_wavelength 0.71075
_diffrn_reflns_av_R_equivalents 0.0268
_diffrn_reflns_av_unetI/netI 0.0252
_diffrn_reflns_Laue_measured_fraction_full 0.999
_diffrn_reflns_Laue_measured_fraction_max 0.999
_diffrn_reflns_limit_h_max 28
_diffrn_reflns_limit_h_min -28
_diffrn_reflns_limit_k_max 27
_diffrn_reflns_limit_k_min -28
_diffrn_reflns_limit_l_max 29
_diffrn_reflns_limit_l_min -29
_diffrn_reflns_number 79519
_diffrn_reflns_point_group_measured_fraction_full 0.999
_diffrn_reflns_point_group_measured_fraction_max 0.999
_diffrn_reflns_theta_full 25.242
_diffrn_reflns_theta_max 25.350
_diffrn_reflns_theta_min 1.665
_diffrn_source 'Rotating Anode MicroMax-007HF DW 1.2 kW'
_diffrn_standards_decay_% 0(infinity)
_diffrn_standards_interval_count infinity
_diffrn_standards_number 0
_exptl_absorpt_coefficient_mu 0.133
_exptl_absorpt_correction_T_max 1.00000
_exptl_absorpt_correction_T_min 0.94588
_exptl_absorpt_correction_type multi-scan
_exptl_absorpt_process_details
;
CrysAlisPro, Agilent Technologies,
Version 1.171.37.35 (release 13-08-2014 CrysAlis171 .NET)
(compiled Aug 13 2014,18:06:01)
Empirical absorption correction using spherical harmonics,
 implemented in SCALE3 ABSPACK scaling algorithm.
;
_exptl_crystal_colour colourless
_exptl_crystal_density_diffrn 1.250
_exptl_crystal_description prism
_exptl_crystal_F_000 5240
_exptl_crystal_size_max 0.170
_exptl_crystal_size_mid 0.140
_exptl_crystal_size_min 0.140
_refine_diff_density_max 1.419
_refine_diff_density_min -0.689
_refine_diff_density_rms 0.067
_refine_ls_extinction_method none
_refine_ls_goodness_of_fit_ref 0.981
_refine_ls_hydrogen_treatment constr
_refine_ls_matrix_type full
_refine_ls_number_parameters 1667
_refine_ls_number_reflns 24161
_refine_ls_number_restraints 104
_refine_ls_restrained_S_all 0.985
_refine_ls_R_factor_all 0.0687
_refine_ls_R_factor_gt 0.0592
_refine_ls_shift/su_max 0.001
_refine_ls_shift/su_mean 0.000
_refine_ls_structure_factor_coef Fsqd
_refine_ls_weighting_details 'w=1/[\s^2^(Fo^2^)+(0.1030P)^2^+17.4779P] where P=(Fo^2^+2Fc^2^)/3'
_refine_ls_weighting_scheme calc
_refine_ls_wR_factor_gt 0.1736
_refine_ls_wR_factor_ref 0.1814
_reflns_Friedel_coverage 0.000
_reflns_number_gt 20326
_reflns_number_total 24161
_reflns_threshold_expression 'I > 2\s(I)'
_cod_data_source_file jo6b01288_si_002.cif
_cod_data_source_block Ustrnul_LU228
_cod_original_sg_symbol_H-M 'P 21/n'
_cod_original_formula_sum 'C50.50 H72 Cl N21 O14.50'
_cod_database_code 4037023
_shelx_shelxl_version_number 2014/7
_shelx_space_group_comment
;
The symmetry employed for this shelxl refinement is uniquely defined
by the following loop, which should always be used as a source of
symmetry information in preference to the above space-group names.
They are only intended as comments.
;
_shelx_estimated_absorpt_t_min 0.978
_shelx_estimated_absorpt_t_max 0.982

loop_
_space_group_symop_operation_xyz
'x, y, z'
'-x+1/2, y+1/2, -z+1/2'
'-x, -y, -z'
'x-1/2, -y-1/2, z-1/2'

loop_
_atom_site_label
_atom_site_type_symbol
_atom_site_fract_x
_atom_site_fract_y
_atom_site_fract_z
_atom_site_U_iso_or_equiv
_atom_site_adp_type
_atom_site_occupancy
_atom_site_site_symmetry_order
_atom_site_calc_flag
_atom_site_refinement_flags_posn
_atom_site_refinement_flags_adp
_atom_site_refinement_flags_occupancy
_atom_site_disorder_assembly
_atom_site_disorder_group
N1 N 0.61523(9) 0.88443(9) 0.49769(9) 0.0255(4) Uani 1 1 d . . . . .
H1A H 0.6027 0.8561 0.4722 0.038 Uiso 1 1 calc R U . . .
H1B H 0.5832 0.9049 0.4996 0.038 Uiso 1 1 calc R U . . .
H1C H 0.6341 0.8697 0.5324 0.038 Uiso 1 1 calc R U . . .
N2 N 0.77213(11) 0.41131(9) 0.27616(10) 0.0330(5) Uani 1 1 d . . . . .
H2A H 0.7530 0.4378 0.2506 0.049 Uiso 1 1 calc R U . . .
H2B H 0.7962 0.4286 0.3075 0.049 Uiso 1 1 calc R U . . .
H2C H 0.7448 0.3898 0.2861 0.049 Uiso 1 1 calc R U . . .
C1 C 0.65664(11) 0.92087(10) 0.47968(11) 0.0256(5) Uani 1 1 d . . . . .
C2 C 0.70207(12) 0.94704(11) 0.52078(12) 0.0309(6) Uani 1 1 d . . . . .
H2 H 0.7068 0.9409 0.5599 0.037 Uiso 1 1 calc R U . . .
C3 C 0.74077(13) 0.98248(12) 0.50391(13) 0.0378(6) Uani 1 1 d . . . . .
H3 H 0.7722 1.0008 0.5316 0.045 Uiso 1 1 calc R U . . .
C4 C 0.73349(14) 0.99104(13) 0.44694(14) 0.0407(7) Uani 1 1 d . . . . .
H4 H 0.7595 1.0159 0.4356 0.049 Uiso 1 1 calc R U . . .
C5 C 0.68869(14) 0.96367(12) 0.40640(13) 0.0379(7) Uani 1 1 d . . . . .
H5 H 0.6844 0.9693 0.3673 0.045 Uiso 1 1 calc R U . . .
C6 C 0.64976(12) 0.92787(11) 0.42260(11) 0.0315(6) Uani 1 1 d . . . . .
H6 H 0.6191 0.9086 0.3949 0.038 Uiso 1 1 calc R U . . .
C7 C 0.80808(13) 0.37562(11) 0.25095(12) 0.0338(6) Uani 1 1 d . . . . .
C8 C 0.86302(15) 0.35800(15) 0.28335(16) 0.0520(9) Uani 1 1 d . . . . .
H8 H 0.8784 0.3696 0.3217 0.062 Uiso 1 1 calc R U . . .
C9 C 0.89621(15) 0.32275(17) 0.25933(18) 0.0606(10) Uani 1 1 d . . . . .
H9 H 0.9343 0.3099 0.2815 0.073 Uiso 1 1 calc R U . . .
C10 C 0.87398(16) 0.30652(15) 0.20376(15) 0.0505(8) Uani 1 1 d . . . . .
H10 H 0.8967 0.2824 0.1876 0.061 Uiso 1 1 calc R U . . .
C11 C 0.81871(16) 0.32505(14) 0.17133(14) 0.0468(8) Uani 1 1 d . . . . .
H11 H 0.8037 0.3140 0.1328 0.056 Uiso 1 1 calc R U . . .
C12 C 0.78495(15) 0.35979(13) 0.19475(13) 0.0419(7) Uani 1 1 d . . . . .
H12 H 0.7467 0.3725 0.1727 0.050 Uiso 1 1 calc R U . . .
O1_1 O 0.52353(8) 0.62135(8) 0.57880(7) 0.0292(4) Uani 1 1 d . . . . .
O2_1 O 0.68967(8) 0.78915(7) 0.50078(7) 0.0281(4) Uani 1 1 d . . . . .
O3_1 O 0.53830(8) 0.69660(8) 0.69066(9) 0.0363(4) Uani 1 1 d . . . . .
O4_1 O 0.67756(8) 0.85860(8) 0.60913(7) 0.0291(4) Uani 1 1 d . . . . .
O5_1 O 0.42385(8) 0.77913(7) 0.64901(8) 0.0315(4) Uani 1 1 d . . . . .
O6_1 O 0.56567(7) 0.94451(7) 0.57257(7) 0.0254(4) Uani 1 1 d . . . . .
O7_1 O 0.34624(9) 0.75407(8) 0.51405(8) 0.0343(4) Uani 1 1 d . . . . .
O8_1 O 0.49747(7) 0.92089(7) 0.44807(7) 0.0242(4) Uani 1 1 d . . . . .
O9_1 O 0.41923(8) 0.65612(8) 0.46925(8) 0.0317(4) Uani 1 1 d . . . . .
O10_1 O 0.56591(8) 0.81852(7) 0.40518(7) 0.0276(4) Uani 1 1 d . . . . .
N1_1 N 0.56814(9) 0.64157(8) 0.50924(9) 0.0234(4) Uani 1 1 d . . . . .
N2_1 N 0.63055(9) 0.70989(8) 0.47989(8) 0.0226(4) Uani 1 1 d . . . . .
N3_1 N 0.68568(9) 0.72383(9) 0.56886(9) 0.0250(4) Uani 1 1 d . . . . .
N4_1 N 0.61720(9) 0.66172(9) 0.59931(9) 0.0249(4) Uani 1 1 d . . . . .
N5_1 N 0.63436(9) 0.70723(9) 0.69060(9) 0.0244(4) Uani 1 1 d . . . . .
N6_1 N 0.69257(9) 0.77531(9) 0.65567(8) 0.0246(4) Uani 1 1 d . . . . .
N7_1 N 0.64196(9) 0.84850(9) 0.68484(8) 0.0234(4) Uani 1 1 d . . . . .
N8_1 N 0.58386(9) 0.78026(9) 0.72023(9) 0.0246(4) Uani 1 1 d . . . . .
N9_1 N 0.49729(9) 0.84268(8) 0.68803(9) 0.0240(4) Uani 1 1 d . . . . .
N10_1 N 0.55693(9) 0.91251(8) 0.65642(8) 0.0227(4) Uani 1 1 d . . . . .
N11_1 N 0.47249(9) 0.93766(8) 0.58279(8) 0.0220(4) Uani 1 1 d . . . . .
N12_1 N 0.41308(9) 0.86837(8) 0.61357(8) 0.0235(4) Uani 1 1 d . . . . .
N13_1 N 0.35776(9) 0.84885(8) 0.51288(8) 0.0235(4) Uani 1 1 d . . . . .
N14_1 N 0.41845(9) 0.91835(8) 0.48388(8) 0.0219(4) Uani 1 1 d . . . . .
N15_1 N 0.41917(9) 0.86389(8) 0.40543(8) 0.0222(4) Uani 1 1 d . . . . .
N16_1 N 0.35855(9) 0.79408(8) 0.43460(8) 0.0224(4) Uani 1 1 d . . . . .
N17_1 N 0.40748(9) 0.71865(8) 0.39734(8) 0.0235(4) Uani 1 1 d . . . . .
N18_1 N 0.46997(9) 0.78814(8) 0.37078(8) 0.0236(4) Uani 1 1 d . . . . .
N19_1 N 0.54989(9) 0.72471(8) 0.39294(8) 0.0228(4) Uani 1 1 d . . . . .
N20_1 N 0.48790(9) 0.65537(8) 0.42101(8) 0.0233(4) Uani 1 1 d . . . . .
C1_1 C 0.56438(11) 0.63956(10) 0.56376(10) 0.0234(5) Uani 1 1 d . . . . .
C2_1 C 0.62717(11) 0.65655(10) 0.50716(10) 0.0228(5) Uani 1 1 d . . . . .
H2_1 H 0.6456 0.6255 0.4908 0.027 Uiso 1 1 calc R U . . .
C3_1 C 0.67036(10) 0.74553(10) 0.51481(10) 0.0234(5) Uani 1 1 d . . . . .
C4_1 C 0.66248(10) 0.66784(10) 0.57045(10) 0.0235(5) Uani 1 1 d . . . . .
H4_1 H 0.6954 0.6400 0.5847 0.028 Uiso 1 1 calc R U . . .
C5_1 C 0.63198(11) 0.65455(10) 0.66035(10) 0.0257(5) Uani 1 1 d . . . . .
H5A_1 H 0.6018 0.6298 0.6688 0.031 Uiso 1 1 calc R U . . .
H5B_1 H 0.6712 0.6356 0.6743 0.031 Uiso 1 1 calc R U . . .
C6_1 C 0.72388(11) 0.75299(11) 0.61751(11) 0.0260(5) Uani 1 1 d . . . . .
H6A_1 H 0.7438 0.7844 0.6041 0.031 Uiso 1 1 calc R U . . .
H6B_1 H 0.7553 0.7268 0.6390 0.031 Uiso 1 1 calc R U . . .
C7_1 C 0.58233(11) 0.72643(10) 0.69943(10) 0.0254(5) Uani 1 1 d . . . . .
C8_1 C 0.68858(11) 0.74064(11) 0.70345(10) 0.0256(5) Uani 1 1 d . . . . .
H8_1 H 0.7234 0.7144 0.7138 0.031 Uiso 1 1 calc R U . . .
C9_1 C 0.67033(10) 0.82895(11) 0.64737(10) 0.0246(5) Uani 1 1 d . . . . .
C10_1 C 0.63751(11) 0.81521(11) 0.73338(10) 0.0249(5) Uani 1 1 d . . . . .
H10_1 H 0.6366 0.8417 0.7645 0.030 Uiso 1 1 calc R U . . .
C11_1 C 0.69271(11) 0.77841(11) 0.75429(10) 0.0276(5) Uani 1 1 d . . . . .
C12_1 C 0.69174(13) 0.74360(12) 0.80613(11) 0.0330(6) Uani 1 1 d . . . . .
H12A_1 H 0.6940 0.7688 0.8381 0.049 Uiso 1 1 calc R U . . .
H12B_1 H 0.7259 0.7179 0.8162 0.049 Uiso 1 1 calc R U . . .
H12C_1 H 0.6547 0.7218 0.7973 0.049 Uiso 1 1 calc R U . . .
C13_1 C 0.75018(12) 0.81358(12) 0.76936(11) 0.0325(6) Uani 1 1 d . . . . .
H13A_1 H 0.7541 0.8345 0.8044 0.049 Uiso 1 1 calc R U . . .
H13B_1 H 0.7485 0.8400 0.7385 0.049 Uiso 1 1 calc R U . . .
H13C_1 H 0.7846 0.7886 0.7747 0.049 Uiso 1 1 calc R U . . .
C14_1 C 0.52995(11) 0.80213(11) 0.73018(10) 0.0261(5) Uani 1 1 d . . . . .
H14A_1 H 0.5409 0.8202 0.7680 0.031 Uiso 1 1 calc R U . . .
H14B_1 H 0.5032 0.7702 0.7310 0.031 Uiso 1 1 calc R U . . .
C15_1 C 0.62099(11) 0.90636(10) 0.67968(10) 0.0247(5) Uani 1 1 d . . . . .
H15A_1 H 0.6338 0.9240 0.7177 0.030 Uiso 1 1 calc R U . . .
H15B_1 H 0.6403 0.9271 0.6552 0.030 Uiso 1 1 calc R U . . .
C16_1 C 0.44376(11) 0.82661(10) 0.65007(10) 0.0244(5) Uani 1 1 d . . . . .
C17_1 C 0.51944(11) 0.90067(10) 0.69306(10) 0.0238(5) Uani 1 1 d . . . . .
H17_1 H 0.5440 0.9070 0.7333 0.029 Uiso 1 1 calc R U . . .
C18_1 C 0.53373(11) 0.93186(10) 0.60189(10) 0.0225(5) Uani 1 1 d . . . . .
C19_1 C 0.43398(11) 0.92663(10) 0.61809(10) 0.0232(5) Uani 1 1 d . . . . .
H19_1 H 0.3983 0.9517 0.6051 0.028 Uiso 1 1 calc R U . . .
C20_1 C 0.46705(11) 0.94147(10) 0.67944(10) 0.0241(5) Uani 1 1 d . . . . .
C21_1 C 0.42932(12) 0.93211(11) 0.71930(11) 0.0285(5) Uani 1 1 d . . . . .
H21A_1 H 0.3945 0.9570 0.7084 0.043 Uiso 1 1 calc R U . . .
H21B_1 H 0.4532 0.9404 0.7583 0.043 Uiso 1 1 calc R U . . .
H21C_1 H 0.4160 0.8929 0.7167 0.043 Uiso 1 1 calc R U . . .
C22_1 C 0.48850(12) 1.00281(11) 0.68555(11) 0.0289(5) Uani 1 1 d . . . . .
H22A_1 H 0.4542 1.0279 0.6806 0.043 Uiso 1 1 calc R U . . .
H22B_1 H 0.5082 1.0112 0.6567 0.043 Uiso 1 1 calc R U . . .
H22C_1 H 0.5168 1.0085 0.7233 0.043 Uiso 1 1 calc R U . . .
C23_1 C 0.35636(11) 0.85403(11) 0.57167(10) 0.0246(5) Uani 1 1 d . . . . .
H23A_1 H 0.3267 0.8832 0.5729 0.030 Uiso 1 1 calc R U . . .
H23B_1 H 0.3422 0.8180 0.5829 0.030 Uiso 1 1 calc R U . . .
C24_1 C 0.44585(11) 0.96017(10) 0.52615(10) 0.0227(5) Uani 1 1 d . . . . .
H24A_1 H 0.4153 0.9882 0.5277 0.027 Uiso 1 1 calc R U . . .
H24B_1 H 0.4771 0.9800 0.5141 0.027 Uiso 1 1 calc R U . . .
C25_1 C 0.35425(11) 0.79612(10) 0.48905(10) 0.0244(5) Uani 1 1 d . . . . .
C26_1 C 0.35840(11) 0.89999(10) 0.47977(10) 0.0234(5) Uani 1 1 d . . . . .
H26_1 H 0.3384 0.9307 0.4950 0.028 Uiso 1 1 calc R U . . .
C27_1 C 0.44823(10) 0.90183(10) 0.44613(10) 0.0208(5) Uani 1 1 d . . . . .
C28_1 C 0.35898(10) 0.84412(10) 0.40030(10) 0.0232(5) Uani 1 1 d . . . . .
H28_1 H 0.3390 0.8345 0.3597 0.028 Uiso 1 1 calc R U . . .
C29_1 C 0.32321(11) 0.89081(10) 0.41748(10) 0.0253(5) Uani 1 1 d . . . . .
C30_1 C 0.25890(11) 0.87248(12) 0.41046(12) 0.0329(6) Uani 1 1 d . . . . .
H30A_1 H 0.2370 0.8699 0.3700 0.049 Uiso 1 1 calc R U . . .
H30B_1 H 0.2396 0.9001 0.4286 0.049 Uiso 1 1 calc R U . . .
H30C_1 H 0.2590 0.8357 0.4283 0.049 Uiso 1 1 calc R U . . .
C31_1 C 0.32151(12) 0.94376(11) 0.38126(11) 0.0320(6) Uani 1 1 d . . . . .
H31A_1 H 0.3087 0.9335 0.3410 0.048 Uiso 1 1 calc R U . . .
H31B_1 H 0.3614 0.9606 0.3911 0.048 Uiso 1 1 calc R U . . .
H31C_1 H 0.2934 0.9709 0.3886 0.048 Uiso 1 1 calc R U . . .
C32_1 C 0.35299(11) 0.73950(10) 0.40649(10) 0.0238(5) Uani 1 1 d . . . . .
H32A_1 H 0.3392 0.7117 0.4296 0.029 Uiso 1 1 calc R U . . .
H32B_1 H 0.3219 0.7423 0.3693 0.029 Uiso 1 1 calc R U . . .
C33_1 C 0.44776(11) 0.84567(10) 0.36336(10) 0.0233(5) Uani 1 1 d . . . . .
H33A_1 H 0.4187 0.8493 0.3252 0.028 Uiso 1 1 calc R U . . .
H33B_1 H 0.4815 0.8713 0.3651 0.028 Uiso 1 1 calc R U . . .
C34_1 C 0.43748(11) 0.67599(10) 0.43181(10) 0.0233(5) Uani 1 1 d . . . . .
C35_1 C 0.42750(11) 0.74183(10) 0.35180(10) 0.0227(5) Uani 1 1 d . . . . .
H35_1 H 0.3919 0.7566 0.3219 0.027 Uiso 1 1 calc R U . . .
C36_1 C 0.53037(11) 0.77926(10) 0.39116(10) 0.0227(5) Uani 1 1 d . . . . .
C37_1 C 0.50923(11) 0.67704(10) 0.37508(10) 0.0232(5) Uani 1 1 d . . . . .
H37_1 H 0.5306 0.6462 0.3617 0.028 Uiso 1 1 calc R U . . .
C38_1 C 0.45568(11) 0.69570(10) 0.32556(10) 0.0242(5) Uani 1 1 d . . . . .
C39_1 C 0.41238(12) 0.64711(11) 0.30368(11) 0.0292(5) Uani 1 1 d . . . . .
H39A_1 H 0.4324 0.6175 0.2887 0.044 Uiso 1 1 calc R U . . .
H39B_1 H 0.3778 0.6607 0.2735 0.044 Uiso 1 1 calc R U . . .
H39C_1 H 0.3992 0.6320 0.3348 0.044 Uiso 1 1 calc R U . . .
C40_1 C 0.47425(12) 0.71927(11) 0.27531(11) 0.0288(5) Uani 1 1 d . . . . .
H40A_1 H 0.4929 0.6894 0.2592 0.043 Uiso 1 1 calc R U . . .
H40B_1 H 0.5027 0.7501 0.2885 0.043 Uiso 1 1 calc R U . . .
H40C_1 H 0.4389 0.7333 0.2462 0.043 Uiso 1 1 calc R U . . .
C41_1 C 0.52449(11) 0.61547(10) 0.46154(10) 0.0242(5) Uani 1 1 d . . . . .
H41A_1 H 0.4980 0.5913 0.4761 0.029 Uiso 1 1 calc R U . . .
H41B_1 H 0.5456 0.5909 0.4415 0.029 Uiso 1 1 calc R U . . .
C42_1 C 0.61379(10) 0.71434(10) 0.41876(10) 0.0238(5) Uani 1 1 d . . . . .
H42A_1 H 0.6248 0.6791 0.4031 0.029 Uiso 1 1 calc R U . . .
H42B_1 H 0.6366 0.7454 0.4084 0.029 Uiso 1 1 calc R U . . .
O1_2 O 0.52814(8) 0.52096(7) 0.37470(7) 0.0287(4) Uani 1 1 d . . . . .
O2_2 O 0.67182(9) 0.34832(8) 0.27615(8) 0.0350(4) Uani 1 1 d . . . . .
O3_2 O 0.65613(8) 0.53322(7) 0.48322(8) 0.0305(4) Uani 1 1 d . . . . .
O4_2 O 0.78201(8) 0.37214(8) 0.38822(8) 0.0337(4) Uani 1 1 d . . . . .
O5_2 O 0.73244(8) 0.63553(8) 0.46042(8) 0.0336(4) Uani 1 1 d . . . . .
O6_2 O 0.85655(8) 0.47070(8) 0.35883(8) 0.0321(4) Uani 1 1 d . . . . .
O7_2 O 0.65761(9) 0.66568(10) 0.32867(8) 0.0419(5) Uani 1 1 d . . . . .
O8_2 O 0.78935(9) 0.51414(8) 0.23012(8) 0.0335(4) Uani 1 1 d . . . . .
O9_2 O 0.53827(9) 0.59674(8) 0.27849(8) 0.0331(4) Uani 1 1 d . . . . .
O10_2 O 0.66891(10) 0.44292(9) 0.18765(9) 0.0429(5) Uani 1 1 d . . . . .
N1_2 N 0.52364(10) 0.46086(9) 0.30043(9) 0.0277(5) Uani 1 1 d . . . . .
N2_2 N 0.58273(10) 0.39511(9) 0.26222(9) 0.0304(5) Uani 1 1 d . . . . .
N3_2 N 0.63056(9) 0.36409(9) 0.34849(9) 0.0267(4) Uani 1 1 d . . . . .
N4_2 N 0.57905(9) 0.43661(8) 0.38679(8) 0.0238(4) Uani 1 1 d . . . . .
N5_2 N 0.65975(9) 0.43823(8) 0.47549(9) 0.0240(4) Uani 1 1 d . . . . .
N6_2 N 0.71283(9) 0.36915(9) 0.43579(9) 0.0260(4) Uani 1 1 d . . . . .
N7_2 N 0.79990(9) 0.42253(9) 0.47050(9) 0.0263(4) Uani 1 1 d . . . . .
N8_2 N 0.74738(9) 0.49079(8) 0.51174(9) 0.0253(4) Uani 1 1 d . . . . .
N9_2 N 0.80465(9) 0.56867(9) 0.48819(9) 0.0261(4) Uani 1 1 d . . . . .
N10_2 N 0.85714(9) 0.50029(9) 0.44634(9) 0.0265(4) Uani 1 1 d . . . . .
N11_2 N 0.85709(9) 0.56482(9) 0.37463(9) 0.0268(4) Uani 1 1 d . . . . .
N12_2 N 0.80463(9) 0.63276(9) 0.41603(9) 0.0273(4) Uani 1 1 d . . . . .
N13_2 N 0.75071(10) 0.66325(9) 0.31902(9) 0.0272(5) Uani 1 1 d . . . . .
N14_2 N 0.80556(10) 0.59771(9) 0.27772(9) 0.0278(5) Uani 1 1 d . . . . .
N15_2 N 0.72120(10) 0.58424(9) 0.19990(9) 0.0288(5) Uani 1 1 d . . . . .
N16_2 N 0.66569(10) 0.64895(9) 0.24119(9) 0.0278(5) Uani 1 1 d . . . . .
N17_2 N 0.57325(10) 0.59578(10) 0.20205(9) 0.0299(5) Uani 1 1 d . . . . .
N18_2 N 0.62935(10) 0.52962(10) 0.16261(10) 0.0327(5) Uani 1 1 d . . . . .
N19_2 N 0.57148(11) 0.45639(10) 0.18077(9) 0.0333(5) Uani 1 1 d . . . . .
N20_2 N 0.51428(10) 0.52220(10) 0.21874(9) 0.0295(5) Uani 1 1 d . . . . .
C1_2 C 0.54284(11) 0.47734(11) 0.35583(10) 0.0248(5) Uani 1 1 d . . . . .
C2_2 C 0.53944(11) 0.40313(10) 0.29341(10) 0.0261(5) Uani 1 1 d . . . . .
H2_2 H 0.5032 0.3794 0.2775 0.031 Uiso 1 1 calc R U . . .
C3_2 C 0.63235(12) 0.36762(10) 0.29389(11) 0.0288(5) Uani 1 1 d . . . . .
C4_2 C 0.57424(11) 0.38468(10) 0.35432(10) 0.0249(5) Uani 1 1 d . . . . .
H4_2 H 0.5526 0.3548 0.3687 0.030 Uiso 1 1 calc R U . . .
C5_2 C 0.59567(11) 0.43620(10) 0.44850(10) 0.0241(5) Uani 1 1 d . . . . .
H5A_2 H 0.5770 0.4689 0.4613 0.029 Uiso 1 1 calc R U . . .
H5B_2 H 0.5796 0.4017 0.4610 0.029 Uiso 1 1 calc R U . . .
C6_2 C 0.67387(12) 0.33327(10) 0.39209(11) 0.0279(5) Uani 1 1 d . . . . .
H6A_2 H 0.6988 0.3107 0.3743 0.034 Uiso 1 1 calc R U . . .
H6B_2 H 0.6526 0.3069 0.4103 0.034 Uiso 1 1 calc R U . . .
C7_2 C 0.68606(11) 0.49000(10) 0.48922(10) 0.0245(5) Uani 1 1 d . . . . .
C8_2 C 0.69330(11) 0.38567(10) 0.48493(10) 0.0257(5) Uani 1 1 d . . . . .
H8_2 H 0.6671 0.3553 0.4922 0.031 Uiso 1 1 calc R U . . .
C9_2 C 0.76545(11) 0.38776(10) 0.42928(11) 0.0267(5) Uani 1 1 d . . . . .
C10_2 C 0.78248(11) 0.43913(11) 0.52060(11) 0.0265(5) Uani 1 1 d . . . . .
H10_2 H 0.8196 0.4454 0.5527 0.032 Uiso 1 1 calc R U . . .
C11_2 C 0.74754(11) 0.39111(11) 0.53686(11) 0.0273(5) Uani 1 1 d . . . . .
C12_2 C 0.73004(12) 0.40636(11) 0.59005(11) 0.0287(5) Uani 1 1 d . . . . .
H12A_2 H 0.7657 0.4067 0.6231 0.043 Uiso 1 1 calc R U . . .
H12B_2 H 0.7017 0.3785 0.5959 0.043 Uiso 1 1 calc R U . . .
H12C_2 H 0.7115 0.4436 0.5852 0.043 Uiso 1 1 calc R U . . .
C13_2 C 0.78437(12) 0.33649(11) 0.54886(12) 0.0333(6) Uani 1 1 d . . . . .
H13A_2 H 0.8191 0.3418 0.5822 0.050 Uiso 1 1 calc R U . . .
H13B_2 H 0.7977 0.3271 0.5160 0.050 Uiso 1 1 calc R U . . .
H13C_2 H 0.7597 0.3059 0.5560 0.050 Uiso 1 1 calc R U . . .
C14_2 C 0.77733(11) 0.54440(10) 0.52856(11) 0.0263(5) Uani 1 1 d . . . . .
H14A_2 H 0.8087 0.5393 0.5652 0.032 Uiso 1 1 calc R U . . .
H14B_2 H 0.7480 0.5716 0.5348 0.032 Uiso 1 1 calc R U . . .
C15_2 C 0.85688(11) 0.44250(11) 0.46587(12) 0.0287(5) Uani 1 1 d . . . . .
H15A_2 H 0.8693 0.4175 0.4394 0.034 Uiso 1 1 calc R U . . .
H15B_2 H 0.8871 0.4391 0.5035 0.034 Uiso 1 1 calc R U . . .
C16_2 C 0.77718(11) 0.61350(10) 0.45499(11) 0.0261(5) Uani 1 1 d . . . . .
C17_2 C 0.86227(11) 0.54651(11) 0.48723(11) 0.0269(5) Uani 1 1 d . . . . .
H17_2 H 0.8836 0.5319 0.5259 0.032 Uiso 1 1 calc R U . . .
C18_2 C 0.85619(11) 0.50979(10) 0.39138(11) 0.0261(5) Uani 1 1 d . . . . .
C19_2 C 0.86245(11) 0.61176(11) 0.41450(11) 0.0285(5) Uani 1 1 d . . . . .
H19_2 H 0.8838 0.6432 0.4020 0.034 Uiso 1 1 calc R U . . .
C20_2 C 0.89965(11) 0.59364(11) 0.47358(12) 0.0304(6) Uani 1 1 d . . . . .
C21_2 C 0.90807(13) 0.64248(12) 0.51614(12) 0.0364(6) Uani 1 1 d . . . . .
H21A_2 H 0.9294 0.6733 0.5044 0.055 Uiso 1 1 calc R U . . .
H21B_2 H 0.9312 0.6294 0.5539 0.055 Uiso 1 1 calc R U . . .
H21C_2 H 0.8690 0.6558 0.5172 0.055 Uiso 1 1 calc R U . . .
C22_2 C 0.96159(12) 0.57280(13) 0.47409(13) 0.0366(6) Uani 1 1 d . . . . .
H22A_2 H 0.9827 0.6030 0.4611 0.055 Uiso 1 1 calc R U . . .
H22B_2 H 0.9573 0.5404 0.4488 0.055 Uiso 1 1 calc R U . . .
H22C_2 H 0.9843 0.5618 0.5127 0.055 Uiso 1 1 calc R U . . .
C23_2 C 0.77696(12) 0.67868(10) 0.37844(11) 0.0281(5) Uani 1 1 d . . . . .
H23A_2 H 0.8074 0.7081 0.3808 0.034 Uiso 1 1 calc R U . . .
H23B_2 H 0.7454 0.6954 0.3924 0.034 Uiso 1 1 calc R U . . .
C24_2 C 0.86031(12) 0.57635(11) 0.31762(11) 0.0284(5) Uani 1 1 d . . . . .
H24A_2 H 0.8925 0.6041 0.3204 0.034 Uiso 1 1 calc R U . . .
H24B_2 H 0.8717 0.5412 0.3020 0.034 Uiso 1 1 calc R U . . .
C25_2 C 0.68953(12) 0.65903(11) 0.29848(11) 0.0298(6) Uani 1 1 d . . . . .
C26_2 C 0.78913(12) 0.65650(11) 0.28271(11) 0.0291(5) Uani 1 1 d . . . . .
H26_2 H 0.8265 0.6786 0.2994 0.035 Uiso 1 1 calc R U . . .
C27_2 C 0.77282(12) 0.56247(11) 0.23599(11) 0.0289(6) Uani 1 1 d . . . . .
C28_2 C 0.70276(12) 0.64242(11) 0.20354(11) 0.0303(6) Uani 1 1 d . . . . .
H28_2 H 0.6791 0.6549 0.1647 0.036 Uiso 1 1 calc R U . . .
C29_2 C 0.75780(12) 0.67998(11) 0.22364(12) 0.0320(6) Uani 1 1 d . . . . .
C30_2 C 0.73991(14) 0.74156(12) 0.22611(14) 0.0390(7) Uani 1 1 d . . . . .
H30A_2 H 0.7173 0.7543 0.1880 0.058 Uiso 1 1 calc R U . . .
H30B_2 H 0.7758 0.7646 0.2404 0.058 Uiso 1 1 calc R U . . .
H30C_2 H 0.7151 0.7452 0.2515 0.058 Uiso 1 1 calc R U . . .
C31_2 C 0.79683(14) 0.67573(13) 0.18382(13) 0.0385(7) Uani 1 1 d . . . . .
H31A_2 H 0.7737 0.6876 0.1456 0.058 Uiso 1 1 calc R U . . .
H31B_2 H 0.8099 0.6368 0.1827 0.058 Uiso 1 1 calc R U . . .
H31C_2 H 0.8318 0.7001 0.1978 0.058 Uiso 1 1 calc R U . . .
C32_2 C 0.60131(12) 0.65035(11) 0.21675(12) 0.0314(6) Uani 1 1 d . . . . .
H32A_2 H 0.5915 0.6739 0.1822 0.038 Uiso 1 1 calc R U . . .
H32B_2 H 0.5839 0.6688 0.2441 0.038 Uiso 1 1 calc R U . . .
C33_2 C 0.68486(13) 0.54926(12) 0.15403(11) 0.0342(6) Uani 1 1 d . . . . .
H33A_2 H 0.7086 0.5162 0.1496 0.041 Uiso 1 1 calc R U . . .
H33B_2 H 0.6752 0.5710 0.1183 0.041 Uiso 1 1 calc R U . . .
C34_2 C 0.54201(11) 0.57274(11) 0.23597(11) 0.0277(5) Uani 1 1 d . . . . .
C35_2 C 0.57812(12) 0.56781(12) 0.15115(11) 0.0333(6) Uani 1 1 d . . . . .
H35_2 H 0.5830 0.5973 0.1241 0.040 Uiso 1 1 calc R U . . .
C36_2 C 0.62575(13) 0.47465(12) 0.17823(11) 0.0333(6) Uani 1 1 d . . . . .
C37_2 C 0.51889(12) 0.49294(12) 0.16883(11) 0.0315(6) Uani 1 1 d . . . . .
H37_2 H 0.4825 0.4691 0.1539 0.038 Uiso 1 1 calc R U . . .
C38_2 C 0.52085(13) 0.53557(13) 0.12313(11) 0.0382(6) Uani 1 1 d . . . . .
C39_2 C 0.46615(14) 0.57456(15) 0.10845(13) 0.0464(8) Uani 1 1 d . . . . .
H39A_2 H 0.4298 0.5520 0.0948 0.070 Uiso 1 1 calc R U . . .
H39B_2 H 0.4685 0.6010 0.0788 0.070 Uiso 1 1 calc R U . . .
H39C_2 H 0.4653 0.5955 0.1424 0.070 Uiso 1 1 calc R U . . .
C40_2 C 0.52316(17) 0.50612(16) 0.06908(12) 0.0505(8) Uani 1 1 d . . . . .
H40A_2 H 0.4862 0.4849 0.0529 0.076 Uiso 1 1 calc R U . . .
H40B_2 H 0.5572 0.4803 0.0779 0.076 Uiso 1 1 calc R U . . .
H40C_2 H 0.5276 0.5342 0.0416 0.076 Uiso 1 1 calc R U . . .
C41_2 C 0.48479(11) 0.49497(12) 0.25597(11) 0.0288(5) Uani 1 1 d . . . . .
H41A_2 H 0.4664 0.5243 0.2737 0.035 Uiso 1 1 calc R U . . .
H41B_2 H 0.4523 0.4709 0.2327 0.035 Uiso 1 1 calc R U . . .
C42_2 C 0.56792(14) 0.39937(12) 0.20120(11) 0.0347(6) Uani 1 1 d . . . . .
H42A_2 H 0.5269 0.3850 0.1841 0.042 Uiso 1 1 calc R U . . .
H42B_2 H 0.5953 0.3750 0.1881 0.042 Uiso 1 1 calc R U . . .
O1_3 O 0.40621(10) 0.51292(12) 0.35518(9) 0.0471(8) Uani 0.906(6) 1 d D U P . .
H1_3 H 0.4428 0.5173 0.3594 0.071 Uiso 0.906(6) 1 calc R U P . .
C1_3 C 0.39778(15) 0.50053(14) 0.40743(12) 0.0397(9) Uani 0.906(6) 1 d D U P . .
H1A_3 H 0.3611 0.4785 0.4014 0.060 Uiso 0.906(6) 1 calc R U P . .
H1B_3 H 0.3945 0.5356 0.4271 0.060 Uiso 0.906(6) 1 calc R U P . .
H1C_3 H 0.4318 0.4787 0.4305 0.060 Uiso 0.906(6) 1 calc R U P . .
O1_4 O 0.23940(14) 0.43541(13) 0.28799(19) 0.0812(13) Uani 0.908(7) 1 d D U P A 1
H1_4 H 0.2209 0.4052 0.2772 0.122 Uiso 0.908(7) 1 calc R U P A 1
C1_4 C 0.2000(2) 0.47580(19) 0.2963(2) 0.0779(15) Uani 0.908(7) 1 d D U P A 1
H1A_4 H 0.1636 0.4756 0.2639 0.117 Uiso 0.908(7) 1 calc R U P A 1
H1B_4 H 0.2187 0.5130 0.2997 0.117 Uiso 0.908(7) 1 calc R U P A 1
H1C_4 H 0.1898 0.4673 0.3310 0.117 Uiso 0.908(7) 1 calc R U P A 1
O1_5 O 0.9526(3) 0.7421(3) 0.6286(2) 0.135(2) Uani 0.888(8) 1 d D U P . .
H1_5 H 0.9691 0.7540 0.6616 0.202 Uiso 0.888(8) 1 calc R U P . .
C1_5 C 0.8935(3) 0.7610(4) 0.6100(3) 0.125(3) Uani 0.888(8) 1 d D U P . .
H1A_5 H 0.8881 0.7856 0.5771 0.188 Uiso 0.888(8) 1 calc R U P . .
H1B_5 H 0.8845 0.7820 0.6406 0.188 Uiso 0.888(8) 1 calc R U P . .
H1C_5 H 0.8666 0.7287 0.5995 0.188 Uiso 0.888(8) 1 calc R U P . .
O1_6 O 0.93813(10) 0.54289(12) 0.63454(12) 0.0529(9) Uani 0.900(6) 1 d D U P . .
H1_6 H 0.9256 0.5134 0.6459 0.079 Uiso 0.900(6) 1 calc R U P . .
C1_6 C 1.00045(13) 0.5400(2) 0.64682(17) 0.0572(11) Uani 0.900(6) 1 d D U P . .
H1A_6 H 1.0136 0.5673 0.6234 0.086 Uiso 0.900(6) 1 calc R U P . .
H1B_6 H 1.0119 0.5021 0.6386 0.086 Uiso 0.900(6) 1 calc R U P . .
H1C_6 H 1.0192 0.5487 0.6870 0.086 Uiso 0.900(6) 1 calc R U P . .
O1_7 O 0.33173(19) 0.5047(2) 0.15201(17) 0.0947(16) Uani 0.834(7) 1 d D U P . .
H1_7 H 0.3621 0.4945 0.1433 0.142 Uiso 0.834(7) 1 calc R U P . .
C1_7 C 0.3291(3) 0.5640(2) 0.1522(3) 0.106(2) Uani 0.834(7) 1 d D U P . .
H1A_7 H 0.3657 0.5789 0.1788 0.159 Uiso 0.834(7) 1 calc R U P . .
H1B_7 H 0.2946 0.5760 0.1639 0.159 Uiso 0.834(7) 1 calc R U P . .
H1C_7 H 0.3251 0.5782 0.1140 0.159 Uiso 0.834(7) 1 calc R U P . .
O1_8 O 0.9309(3) 0.6484(2) 0.6824(3) 0.086(2) Uani 0.565(7) 1 d D U P . .
H1_8 H 0.9470 0.6166 0.6887 0.129 Uiso 0.565(7) 1 calc R U P . .
C1_8 C 0.8742(4) 0.6432(4) 0.6437(4) 0.112(3) Uani 0.565(7) 1 d D U P . .
H1A_8 H 0.8702 0.6694 0.6122 0.168 Uiso 0.565(7) 1 calc R U P . .
H1B_8 H 0.8440 0.6519 0.6625 0.168 Uiso 0.565(7) 1 calc R U P . .
H1C_8 H 0.8685 0.6046 0.6291 0.168 Uiso 0.565(7) 1 calc R U P . .
O1_10 O 0.33560(14) 0.46641(15) 0.25455(13) 0.0810(9) Uani 1 1 d . . . . .
Cl1A Cl 0.17301(5) 0.32454(6) 0.26131(4) 0.0420(5) Uani 0.857(6) 1 d . U P B 1
Cl1B Cl 0.1945(6) 0.3559(7) 0.2541(4) 0.090(4) Uani 0.143(6) 1 d . U P B 2
Cl2 Cl 0.09946(4) 0.57701(4) 0.34099(4) 0.0596(2) Uani 1 1 d . . . . .
O1_20 O 0.50570(16) 0.77991(15) 0.54869(18) 0.0566(14) Uani 0.684(8) 1 d . U P C 1
O2_20 O 0.5398(2) 0.78634(18) 0.5155(2) 0.0471(19) Uani 0.511(9) 1 d . U P D 2
O3_20 O 0.5643(2) 0.7905(2) 0.5623(3) 0.050(2) Uani 0.405(10) 1 d . U P E 3
O1_21 O 0.6943(2) 0.5204(3) 0.3470(2) 0.079(2) Uani 0.645(11) 1 d . U P F 1
O2_21 O 0.6458(3) 0.5297(2) 0.3148(2) 0.047(2) Uani 0.417(9) 1 d . U P G 3
O3_21 O 0.7017(3) 0.4744(3) 0.3501(3) 0.047(3) Uani 0.338(10) 1 d . U P H 3

loop_
_atom_site_aniso_label
_atom_site_aniso_U_11
_atom_site_aniso_U_22
_atom_site_aniso_U_33
_atom_site_aniso_U_23
_atom_site_aniso_U_13
_atom_site_aniso_U_12
N1 0.0284(11) 0.0229(10) 0.0274(11) -0.0004(8) 0.0117(9) 0.0023(8)
N2 0.0412(13) 0.0268(11) 0.0370(13) -0.0032(9) 0.0210(10) -0.0001(10)
C1 0.0278(12) 0.0211(12) 0.0334(13) 0.0032(10) 0.0174(11) 0.0050(10)
C2 0.0335(14) 0.0298(13) 0.0326(14) 0.0007(11) 0.0146(11) -0.0003(11)
C3 0.0335(14) 0.0368(15) 0.0467(17) -0.0029(13) 0.0175(13) -0.0052(12)
C4 0.0449(16) 0.0352(15) 0.0536(18) 0.0025(13) 0.0324(15) -0.0031(13)
C5 0.0497(17) 0.0362(15) 0.0374(15) 0.0048(12) 0.0276(14) 0.0057(13)
C6 0.0372(14) 0.0296(13) 0.0306(14) 0.0008(11) 0.0147(11) 0.0030(11)
C7 0.0408(15) 0.0253(13) 0.0439(16) -0.0041(11) 0.0259(13) -0.0022(11)
C8 0.0419(17) 0.059(2) 0.056(2) -0.0273(17) 0.0170(15) -0.0012(15)
C9 0.0364(17) 0.071(2) 0.075(3) -0.025(2) 0.0169(17) 0.0062(17)
C10 0.0529(19) 0.0502(19) 0.060(2) -0.0155(16) 0.0349(17) -0.0001(16)
C11 0.069(2) 0.0409(17) 0.0389(17) -0.0013(13) 0.0289(16) 0.0090(16)
C12 0.0572(19) 0.0375(16) 0.0366(16) 0.0027(12) 0.0228(14) 0.0117(14)
O1_1 0.0279(9) 0.0346(10) 0.0284(9) -0.0003(7) 0.0135(7) -0.0035(8)
O2_1 0.0291(9) 0.0272(9) 0.0295(9) 0.0010(7) 0.0110(7) -0.0052(7)
O3_1 0.0324(10) 0.0293(10) 0.0524(12) -0.0059(9) 0.0204(9) -0.0060(8)
O4_1 0.0318(9) 0.0321(9) 0.0269(9) 0.0038(7) 0.0140(8) -0.0004(8)
O5_1 0.0301(9) 0.0244(9) 0.0415(11) 0.0014(8) 0.0131(8) -0.0038(8)
O6_1 0.0273(9) 0.0278(9) 0.0257(9) 0.0008(7) 0.0147(7) -0.0020(7)
O7_1 0.0521(12) 0.0253(9) 0.0323(10) -0.0036(8) 0.0231(9) -0.0092(8)
O8_1 0.0262(9) 0.0233(8) 0.0258(9) -0.0012(7) 0.0120(7) -0.0020(7)
O9_1 0.0323(9) 0.0347(10) 0.0338(10) 0.0094(8) 0.0185(8) 0.0028(8)
O10_1 0.0280(9) 0.0253(9) 0.0322(9) -0.0035(7) 0.0130(7) -0.0048(7)
N1_1 0.0239(10) 0.0240(10) 0.0254(10) -0.0027(8) 0.0121(8) -0.0022(8)
N2_1 0.0237(10) 0.0227(10) 0.0236(10) -0.0006(8) 0.0104(8) -0.0005(8)
N3_1 0.0243(10) 0.0279(11) 0.0236(10) 0.0001(8) 0.0083(8) -0.0032(8)
N4_1 0.0252(10) 0.0279(11) 0.0233(10) 0.0000(8) 0.0101(8) -0.0029(9)
N5_1 0.0242(10) 0.0253(10) 0.0239(10) -0.0002(8) 0.0072(8) -0.0008(8)
N6_1 0.0248(10) 0.0281(11) 0.0214(10) 0.0022(8) 0.0075(8) 0.0010(8)
N7_1 0.0250(10) 0.0260(10) 0.0201(10) 0.0018(8) 0.0082(8) -0.0009(8)
N8_1 0.0256(10) 0.0249(10) 0.0240(10) 0.0005(8) 0.0085(8) -0.0020(8)
N9_1 0.0266(10) 0.0232(10) 0.0256(10) 0.0010(8) 0.0131(9) -0.0011(8)
N10_1 0.0226(10) 0.0251(10) 0.0229(10) 0.0003(8) 0.0106(8) -0.0021(8)
N11_1 0.0239(10) 0.0248(10) 0.0205(10) -0.0013(8) 0.0116(8) -0.0016(8)
N12_1 0.0256(10) 0.0241(10) 0.0238(10) -0.0027(8) 0.0119(8) -0.0030(8)
N13_1 0.0258(10) 0.0236(10) 0.0242(10) -0.0023(8) 0.0121(8) -0.0018(8)
N14_1 0.0239(10) 0.0211(10) 0.0225(10) -0.0010(8) 0.0095(8) 0.0001(8)
N15_1 0.0235(10) 0.0228(10) 0.0226(10) -0.0020(8) 0.0104(8) 0.0003(8)
N16_1 0.0251(10) 0.0214(10) 0.0231(10) -0.0034(8) 0.0111(8) -0.0013(8)
N17_1 0.0250(10) 0.0239(10) 0.0248(10) -0.0016(8) 0.0125(8) -0.0008(8)
N18_1 0.0274(10) 0.0223(10) 0.0240(10) -0.0027(8) 0.0121(8) -0.0014(8)
N19_1 0.0251(10) 0.0233(10) 0.0220(10) -0.0019(8) 0.0103(8) -0.0012(8)
N20_1 0.0253(10) 0.0237(10) 0.0231(10) -0.0014(8) 0.0107(8) -0.0002(8)
C1_1 0.0255(12) 0.0213(11) 0.0256(12) -0.0005(9) 0.0109(10) 0.0024(10)
C2_1 0.0242(12) 0.0207(11) 0.0265(12) -0.0004(9) 0.0123(10) 0.0019(9)
C3_1 0.0209(11) 0.0239(12) 0.0283(13) -0.0014(10) 0.0118(10) 0.0020(10)
C4_1 0.0224(11) 0.0235(12) 0.0264(12) 0.0010(9) 0.0102(10) 0.0043(9)
C5_1 0.0300(13) 0.0239(12) 0.0243(12) 0.0024(9) 0.0098(10) 0.0013(10)
C6_1 0.0209(11) 0.0307(13) 0.0270(13) -0.0022(10) 0.0079(10) -0.0025(10)
C7_1 0.0283(13) 0.0255(12) 0.0230(12) 0.0030(9) 0.0089(10) -0.0011(10)
C8_1 0.0244(12) 0.0294(13) 0.0207(12) 0.0036(10) 0.0036(10) 0.0001(10)
C9_1 0.0214(11) 0.0304(13) 0.0215(12) -0.0001(10) 0.0057(9) -0.0033(10)
C10_1 0.0282(12) 0.0280(12) 0.0185(11) 0.0009(9) 0.0069(10) -0.0021(10)
C11_1 0.0279(13) 0.0316(13) 0.0216(12) 0.0018(10) 0.0046(10) -0.0010(11)
C12_1 0.0371(14) 0.0370(15) 0.0219(13) 0.0041(11) 0.0043(11) 0.0015(12)
C13_1 0.0287(13) 0.0384(15) 0.0259(13) -0.0015(11) 0.0015(11) -0.0029(11)
C14_1 0.0309(13) 0.0278(12) 0.0235(12) 0.0020(10) 0.0142(10) -0.0009(10)
C15_1 0.0234(12) 0.0254(12) 0.0254(12) -0.0028(10) 0.0076(10) -0.0035(10)
C16_1 0.0253(12) 0.0268(13) 0.0262(12) -0.0021(10) 0.0156(10) -0.0015(10)
C17_1 0.0271(12) 0.0259(12) 0.0214(12) -0.0021(9) 0.0119(10) -0.0031(10)
C18_1 0.0290(12) 0.0177(11) 0.0235(12) -0.0034(9) 0.0118(10) -0.0027(9)
C19_1 0.0264(12) 0.0240(12) 0.0234(12) -0.0018(9) 0.0137(10) -0.0006(10)
C20_1 0.0260(12) 0.0271(12) 0.0223(12) -0.0038(9) 0.0118(10) -0.0010(10)
C21_1 0.0319(13) 0.0327(13) 0.0247(12) -0.0037(10) 0.0144(11) -0.0010(11)
C22_1 0.0332(13) 0.0267(13) 0.0286(13) -0.0065(10) 0.0118(11) -0.0012(11)
C23_1 0.0243(12) 0.0298(13) 0.0244(12) -0.0037(10) 0.0143(10) -0.0030(10)
C24_1 0.0284(12) 0.0196(11) 0.0214(12) 0.0001(9) 0.0093(10) 0.0005(9)
C25_1 0.0237(12) 0.0257(12) 0.0264(12) -0.0016(10) 0.0115(10) -0.0036(10)
C26_1 0.0238(12) 0.0233(12) 0.0253(12) -0.0007(9) 0.0105(10) 0.0011(10)
C27_1 0.0247(12) 0.0189(11) 0.0193(11) 0.0022(9) 0.0072(9) 0.0026(9)
C28_1 0.0235(12) 0.0244(12) 0.0218(12) -0.0006(9) 0.0070(9) -0.0010(10)
C29_1 0.0244(12) 0.0245(12) 0.0270(13) -0.0019(10) 0.0076(10) 0.0010(10)
C30_1 0.0236(12) 0.0353(14) 0.0382(15) -0.0063(12) 0.0067(11) 0.0029(11)
C31_1 0.0349(14) 0.0296(13) 0.0282(13) 0.0027(11) 0.0045(11) 0.0067(11)
C32_1 0.0245(12) 0.0227(12) 0.0262(12) -0.0041(9) 0.0107(10) -0.0020(10)
C33_1 0.0288(12) 0.0226(12) 0.0218(12) 0.0010(9) 0.0123(10) 0.0001(10)
C34_1 0.0258(12) 0.0239(12) 0.0226(12) -0.0030(9) 0.0108(10) -0.0047(10)
C35_1 0.0243(11) 0.0237(12) 0.0211(11) -0.0019(9) 0.0085(9) -0.0007(10)
C36_1 0.0266(12) 0.0257(12) 0.0196(11) -0.0008(9) 0.0127(10) 0.0006(10)
C37_1 0.0259(12) 0.0236(12) 0.0237(12) -0.0031(9) 0.0128(10) -0.0007(10)
C38_1 0.0274(12) 0.0243(12) 0.0222(12) -0.0036(9) 0.0095(10) 0.0000(10)
C39_1 0.0300(13) 0.0288(13) 0.0285(13) -0.0069(10) 0.0083(11) -0.0017(11)
C40_1 0.0334(13) 0.0331(13) 0.0231(12) -0.0012(10) 0.0132(11) 0.0021(11)
C41_1 0.0283(12) 0.0201(11) 0.0259(12) -0.0021(9) 0.0106(10) -0.0013(10)
C42_1 0.0242(12) 0.0275(12) 0.0243(12) -0.0013(10) 0.0142(10) 0.0008(10)
O1_2 0.0340(9) 0.0277(9) 0.0259(9) -0.0018(7) 0.0114(7) 0.0054(8)
O2_2 0.0419(11) 0.0330(10) 0.0380(11) -0.0030(8) 0.0238(9) 0.0054(8)
O3_2 0.0300(9) 0.0230(9) 0.0409(11) 0.0010(8) 0.0140(8) 0.0026(7)
O4_2 0.0374(10) 0.0330(10) 0.0373(10) -0.0005(8) 0.0212(9) -0.0033(8)
O5_2 0.0359(10) 0.0317(10) 0.0410(11) 0.0052(8) 0.0234(9) 0.0047(8)
O6_2 0.0381(10) 0.0270(9) 0.0371(10) -0.0007(8) 0.0203(8) 0.0008(8)
O7_2 0.0369(11) 0.0624(14) 0.0347(11) -0.0043(10) 0.0235(9) -0.0020(10)
O8_2 0.0409(10) 0.0286(10) 0.0377(10) -0.0013(8) 0.0221(9) 0.0039(8)
O9_2 0.0402(10) 0.0333(10) 0.0324(10) -0.0030(8) 0.0207(8) -0.0001(8)
O10_2 0.0464(12) 0.0398(11) 0.0485(12) 0.0002(9) 0.0236(10) 0.0053(10)
N1_2 0.0311(11) 0.0288(11) 0.0248(11) -0.0008(9) 0.0108(9) 0.0017(9)
N2_2 0.0368(12) 0.0318(12) 0.0261(11) -0.0028(9) 0.0149(9) 0.0026(10)
N3_2 0.0292(11) 0.0259(11) 0.0287(11) 0.0000(9) 0.0144(9) -0.0007(9)
N4_2 0.0291(10) 0.0217(10) 0.0227(10) -0.0001(8) 0.0111(8) -0.0003(8)
N5_2 0.0251(10) 0.0236(10) 0.0247(10) 0.0028(8) 0.0094(8) -0.0006(8)
N6_2 0.0295(11) 0.0224(10) 0.0289(11) 0.0010(8) 0.0129(9) -0.0011(9)
N7_2 0.0270(11) 0.0266(11) 0.0293(11) 0.0031(8) 0.0143(9) -0.0009(9)
N8_2 0.0256(10) 0.0221(10) 0.0302(11) 0.0038(8) 0.0113(9) -0.0014(8)
N9_2 0.0283(11) 0.0245(10) 0.0286(11) 0.0015(8) 0.0133(9) -0.0019(9)
N10_2 0.0282(11) 0.0238(10) 0.0303(11) 0.0025(8) 0.0131(9) -0.0010(9)
N11_2 0.0290(11) 0.0260(11) 0.0302(11) 0.0012(9) 0.0161(9) -0.0003(9)
N12_2 0.0302(11) 0.0252(11) 0.0315(11) 0.0021(9) 0.0168(9) 0.0015(9)
N13_2 0.0318(11) 0.0284(11) 0.0272(11) 0.0007(9) 0.0176(9) -0.0005(9)
N14_2 0.0328(11) 0.0269(11) 0.0292(11) 0.0022(9) 0.0177(9) 0.0026(9)
N15_2 0.0352(12) 0.0300(11) 0.0263(11) 0.0005(9) 0.0168(9) 0.0038(9)
N16_2 0.0309(11) 0.0292(11) 0.0294(11) 0.0023(9) 0.0186(9) 0.0019(9)
N17_2 0.0318(11) 0.0352(12) 0.0270(11) -0.0010(9) 0.0152(9) 0.0007(10)
N18_2 0.0379(12) 0.0346(12) 0.0311(12) -0.0020(9) 0.0189(10) 0.0013(10)
N19_2 0.0422(13) 0.0338(12) 0.0270(11) -0.0025(9) 0.0151(10) 0.0004(10)
N20_2 0.0315(11) 0.0356(12) 0.0239(11) -0.0009(9) 0.0119(9) -0.0017(9)
C1_2 0.0242(12) 0.0288(13) 0.0236(12) 0.0002(10) 0.0106(10) -0.0026(10)
C2_2 0.0297(13) 0.0258(12) 0.0255(12) -0.0031(10) 0.0121(10) -0.0050(10)
C3_2 0.0380(14) 0.0225(12) 0.0304(13) -0.0037(10) 0.0168(11) -0.0043(11)
C4_2 0.0261(12) 0.0242(12) 0.0276(13) -0.0012(10) 0.0126(10) -0.0032(10)
C5_2 0.0252(12) 0.0250(12) 0.0250(12) 0.0016(10) 0.0118(10) -0.0014(10)
C6_2 0.0318(13) 0.0211(12) 0.0334(14) 0.0005(10) 0.0134(11) 0.0009(10)
C7_2 0.0315(13) 0.0245(12) 0.0212(12) 0.0026(9) 0.0133(10) -0.0033(10)
C8_2 0.0296(13) 0.0230(12) 0.0284(13) 0.0029(10) 0.0149(11) 0.0000(10)
C9_2 0.0288(13) 0.0211(12) 0.0344(14) 0.0070(10) 0.0158(11) 0.0019(10)
C10_2 0.0270(12) 0.0271(13) 0.0272(13) 0.0048(10) 0.0110(10) -0.0003(10)
C11_2 0.0285(12) 0.0261(13) 0.0291(13) 0.0063(10) 0.0111(10) -0.0010(10)
C12_2 0.0307(13) 0.0307(13) 0.0254(13) 0.0053(10) 0.0094(10) -0.0016(11)
C13_2 0.0358(14) 0.0299(14) 0.0351(14) 0.0085(11) 0.0118(12) 0.0011(11)
C14_2 0.0312(13) 0.0253(12) 0.0255(12) -0.0010(10) 0.0132(10) -0.0036(10)
C15_2 0.0264(12) 0.0265(13) 0.0361(14) 0.0073(11) 0.0137(11) 0.0007(10)
C16_2 0.0292(13) 0.0235(12) 0.0292(13) -0.0018(10) 0.0143(11) -0.0036(10)
C17_2 0.0262(12) 0.0284(13) 0.0289(13) -0.0004(10) 0.0124(10) -0.0012(10)
C18_2 0.0234(12) 0.0266(13) 0.0321(13) 0.0008(10) 0.0144(10) 0.0000(10)
C19_2 0.0309(13) 0.0248(12) 0.0347(14) -0.0007(10) 0.0172(11) -0.0034(10)
C20_2 0.0266(13) 0.0308(13) 0.0360(14) 0.0001(11) 0.0126(11) -0.0042(11)
C21_2 0.0362(15) 0.0358(15) 0.0377(15) -0.0035(12) 0.0119(12) -0.0104(12)
C22_2 0.0281(13) 0.0408(16) 0.0429(16) 0.0018(12) 0.0136(12) -0.0040(12)
C23_2 0.0373(14) 0.0202(12) 0.0321(13) -0.0009(10) 0.0186(11) -0.0020(10)
C24_2 0.0330(13) 0.0288(13) 0.0311(13) 0.0035(10) 0.0215(11) 0.0011(11)
C25_2 0.0354(14) 0.0284(13) 0.0323(14) 0.0018(10) 0.0205(12) -0.0002(11)
C26_2 0.0353(14) 0.0269(13) 0.0330(14) 0.0035(10) 0.0222(12) 0.0007(11)
C27_2 0.0368(14) 0.0286(13) 0.0299(13) 0.0021(10) 0.0230(11) 0.0012(11)
C28_2 0.0391(14) 0.0306(13) 0.0282(13) 0.0057(10) 0.0206(11) 0.0071(11)
C29_2 0.0379(14) 0.0306(14) 0.0350(14) 0.0079(11) 0.0226(12) 0.0037(11)
C30_2 0.0451(16) 0.0296(14) 0.0514(18) 0.0111(12) 0.0285(14) 0.0054(12)
C31_2 0.0437(16) 0.0422(16) 0.0402(16) 0.0136(13) 0.0288(13) 0.0068(13)
C32_2 0.0340(14) 0.0307(13) 0.0345(14) 0.0051(11) 0.0177(12) 0.0058(11)
C33_2 0.0401(15) 0.0401(15) 0.0288(14) -0.0025(11) 0.0199(12) 0.0041(12)
C34_2 0.0267(12) 0.0334(13) 0.0242(13) 0.0035(10) 0.0098(10) 0.0068(11)
C35_2 0.0383(15) 0.0403(15) 0.0246(13) 0.0015(11) 0.0146(11) 0.0051(12)
C36_2 0.0386(15) 0.0394(15) 0.0255(13) -0.0051(11) 0.0150(11) 0.0054(13)
C37_2 0.0343(14) 0.0378(15) 0.0226(13) -0.0013(11) 0.0090(11) -0.0014(12)
C38_2 0.0438(16) 0.0468(17) 0.0240(13) 0.0026(12) 0.0104(12) -0.0016(13)
C39_2 0.0427(17) 0.057(2) 0.0353(16) 0.0131(14) 0.0050(13) 0.0004(15)
C40_2 0.065(2) 0.063(2) 0.0229(15) -0.0025(14) 0.0125(14) -0.0099(17)
C41_2 0.0266(12) 0.0360(14) 0.0246(12) 0.0007(10) 0.0090(10) -0.0004(11)
C42_2 0.0471(16) 0.0336(14) 0.0262(13) -0.0054(11) 0.0152(12) 0.0003(12)
O1_3 0.0342(13) 0.0697(18) 0.0398(14) 0.0079(11) 0.0144(10) -0.0016(12)
C1_3 0.0449(18) 0.0330(17) 0.051(2) 0.0033(14) 0.0289(16) 0.0057(14)
O1_4 0.0568(19) 0.0523(18) 0.136(3) -0.0057(19) 0.032(2) -0.0008(14)
C1_4 0.097(4) 0.055(3) 0.084(3) -0.005(2) 0.030(3) 0.013(2)
O1_5 0.161(5) 0.153(5) 0.105(4) -0.061(3) 0.062(3) -0.049(4)
C1_5 0.172(7) 0.129(6) 0.080(4) 0.035(4) 0.046(5) 0.054(5)
O1_6 0.0495(15) 0.0519(16) 0.0600(18) 0.0123(13) 0.0206(13) -0.0001(12)
C1_6 0.050(2) 0.076(3) 0.046(2) 0.0174(19) 0.0148(17) -0.0039(19)
O1_7 0.084(3) 0.140(4) 0.057(2) -0.015(2) 0.014(2) -0.040(3)
C1_7 0.055(3) 0.125(5) 0.136(6) -0.037(4) 0.024(4) -0.024(3)
O1_8 0.118(5) 0.054(3) 0.117(5) -0.013(3) 0.082(4) -0.006(3)
C1_8 0.169(8) 0.073(6) 0.117(7) 0.019(5) 0.077(6) 0.009(6)
O1_10 0.081(2) 0.094(2) 0.0664(18) 0.0124(16) 0.0192(16) -0.0143(17)
Cl1A 0.0331(6) 0.0434(8) 0.0395(5) -0.0094(4) -0.0042(4) 0.0105(5)
Cl1B 0.081(6) 0.092(9) 0.080(5) -0.006(5) -0.001(5) 0.018(7)
Cl2 0.0586(5) 0.0652(5) 0.0418(4) 0.0106(4) -0.0052(4) -0.0102(4)
O1_20 0.049(2) 0.045(2) 0.083(3) -0.0029(18) 0.0302(19) 0.0035(16)
O2_20 0.065(3) 0.038(2) 0.051(4) 0.008(2) 0.037(3) 0.010(2)
O3_20 0.036(3) 0.046(3) 0.062(5) -0.008(3) 0.008(3) -0.005(2)
O1_21 0.081(4) 0.085(5) 0.083(4) -0.013(3) 0.042(3) -0.036(3)
O2_21 0.045(4) 0.036(3) 0.050(4) -0.001(2) -0.002(3) 0.003(2)
O3_21 0.048(4) 0.026(4) 0.070(5) 0.002(3) 0.024(3) -0.001(3)

loop_
_atom_type_symbol
_atom_type_description
_atom_type_scat_dispersion_real
_atom_type_scat_dispersion_imag
_atom_type_scat_source
C C 0.0033 0.0016 'International Tables Vol C Tables 4.2.6.8 and 6.1.1.4'
H H 0.0000 0.0000 'International Tables Vol C Tables 4.2.6.8 and 6.1.1.4'
N N 0.0061 0.0033 'International Tables Vol C Tables 4.2.6.8 and 6.1.1.4'
O O 0.0106 0.0060 'International Tables Vol C Tables 4.2.6.8 and 6.1.1.4'
Cl Cl 0.1484 0.1585 'International Tables Vol C Tables 4.2.6.8 and 6.1.1.4'

loop_
_geom_angle_atom_site_label_1
_geom_angle_atom_site_label_2
_geom_angle_atom_site_label_3
_geom_angle
C1 N1 H1A 109.5
C1 N1 H1B 109.5
H1A N1 H1B 109.5
C1 N1 H1C 109.5
H1A N1 H1C 109.5
H1B N1 H1C 109.5
C7 N2 H2A 109.5
C7 N2 H2B 109.5
H2A N2 H2B 109.5
C7 N2 H2C 109.5
H2A N2 H2C 109.5
H2B N2 H2C 109.5
C6 C1 C2 121.7(2)
C6 C1 N1 119.7(2)
C2 C1 N1 118.6(2)
C1 C2 C3 118.9(3)
C1 C2 H2 120.6
C3 C2 H2 120.6
C4 C3 C2 120.1(3)
C4 C3 H3 119.9
C2 C3 H3 119.9
C5 C4 C3 120.3(3)
C5 C4 H4 119.8
C3 C4 H4 119.8
C4 C5 C6 120.2(3)
C4 C5 H5 119.9
C6 C5 H5 119.9
C1 C6 C5 118.8(3)
C1 C6 H6 120.6
C5 C6 H6 120.6
C8 C7 C12 121.6(3)
C8 C7 N2 119.6(3)
C12 C7 N2 118.8(3)
C7 C8 C9 119.1(3)
C7 C8 H8 120.5
C9 C8 H8 120.5
C10 C9 C8 120.2(3)
C10 C9 H9 119.9
C8 C9 H9 119.9
C9 C10 C11 120.2(3)
C9 C10 H10 119.9
C11 C10 H10 119.9
C10 C11 C12 120.3(3)
C10 C11 H11 119.8
C12 C11 H11 119.8
C7 C12 C11 118.6(3)
C7 C12 H12 120.7
C11 C12 H12 120.7
C1_1 N1_1 C2_1 112.7(2)
C1_1 N1_1 C41_1 122.9(2)
C2_1 N1_1 C41_1 121.90(19)
C3_1 N2_1 C42_1 122.5(2)
C3_1 N2_1 C2_1 111.88(19)
C42_1 N2_1 C2_1 120.92(19)
C3_1 N3_1 C4_1 112.4(2)
C3_1 N3_1 C6_1 123.0(2)
C4_1 N3_1 C6_1 124.5(2)
C1_1 N4_1 C5_1 120.1(2)
C1_1 N4_1 C4_1 111.91(19)
C5_1 N4_1 C4_1 122.6(2)
C7_1 N5_1 C5_1 117.8(2)
C7_1 N5_1 C8_1 122.9(2)
C5_1 N5_1 C8_1 118.7(2)
C9_1 N6_1 C6_1 119.0(2)
C9_1 N6_1 C8_1 122.0(2)
C6_1 N6_1 C8_1 118.8(2)
C9_1 N7_1 C15_1 118.8(2)
C9_1 N7_1 C10_1 122.4(2)
C15_1 N7_1 C10_1 118.50(19)
C7_1 N8_1 C14_1 117.9(2)
C7_1 N8_1 C10_1 122.4(2)
C14_1 N8_1 C10_1 119.6(2)
C16_1 N9_1 C14_1 118.7(2)
C16_1 N9_1 C17_1 123.1(2)
C14_1 N9_1 C17_1 117.6(2)
C18_1 N10_1 C15_1 118.9(2)
C18_1 N10_1 C17_1 122.3(2)
C15_1 N10_1 C17_1 118.68(19)
C18_1 N11_1 C24_1 118.06(19)
C18_1 N11_1 C19_1 123.2(2)
C24_1 N11_1 C19_1 118.53(19)
C16_1 N12_1 C23_1 118.6(2)
C16_1 N12_1 C19_1 122.0(2)
C23_1 N12_1 C19_1 119.3(2)
C25_1 N13_1 C23_1 118.9(2)
C25_1 N13_1 C26_1 121.7(2)
C23_1 N13_1 C26_1 119.27(19)
C27_1 N14_1 C24_1 118.5(2)
C27_1 N14_1 C26_1 123.1(2)
C24_1 N14_1 C26_1 118.07(19)
C27_1 N15_1 C28_1 122.18(19)
C27_1 N15_1 C33_1 118.9(2)
C28_1 N15_1 C33_1 118.83(19)
C25_1 N16_1 C32_1 118.2(2)
C25_1 N16_1 C28_1 123.5(2)
C32_1 N16_1 C28_1 117.56(19)
C34_1 N17_1 C32_1 117.9(2)
C34_1 N17_1 C35_1 122.4(2)
C32_1 N17_1 C35_1 119.7(2)
C36_1 N18_1 C33_1 118.9(2)
C36_1 N18_1 C35_1 122.1(2)
C33_1 N18_1 C35_1 118.8(2)
C36_1 N19_1 C37_1 122.8(2)
C36_1 N19_1 C42_1 117.5(2)
C37_1 N19_1 C42_1 119.49(19)
C34_1 N20_1 C41_1 117.5(2)
C34_1 N20_1 C37_1 122.5(2)
C41_1 N20_1 C37_1 119.54(19)
O1_1 C1_1 N1_1 127.0(2)
O1_1 C1_1 N4_1 125.6(2)
N1_1 C1_1 N4_1 107.4(2)
N1_1 C2_1 N2_1 114.72(19)
N1_1 C2_1 C4_1 103.57(18)
N2_1 C2_1 C4_1 103.23(19)
N1_1 C2_1 H2_1 111.6
N2_1 C2_1 H2_1 111.6
C4_1 C2_1 H2_1 111.6
O2_1 C3_1 N2_1 126.2(2)
O2_1 C3_1 N3_1 125.6(2)
N2_1 C3_1 N3_1 108.2(2)
N3_1 C4_1 N4_1 116.3(2)
N3_1 C4_1 C2_1 102.92(19)
N4_1 C4_1 C2_1 103.12(18)
N3_1 C4_1 H4_1 111.3
N4_1 C4_1 H4_1 111.3
C2_1 C4_1 H4_1 111.3
N5_1 C5_1 N4_1 113.2(2)
N5_1 C5_1 H5A_1 108.9
N4_1 C5_1 H5A_1 108.9
N5_1 C5_1 H5B_1 108.9
N4_1 C5_1 H5B_1 108.9
H5A_1 C5_1 H5B_1 107.8
N3_1 C6_1 N6_1 113.89(19)
N3_1 C6_1 H6A_1 108.8
N6_1 C6_1 H6A_1 108.8
N3_1 C6_1 H6B_1 108.8
N6_1 C6_1 H6B_1 108.8
H6A_1 C6_1 H6B_1 107.7
O3_1 C7_1 N8_1 122.3(2)
O3_1 C7_1 N5_1 121.5(2)
N8_1 C7_1 N5_1 116.2(2)
N5_1 C8_1 N6_1 113.24(19)
N5_1 C8_1 C11_1 109.7(2)
N6_1 C8_1 C11_1 109.2(2)
N5_1 C8_1 H8_1 108.2
N6_1 C8_1 H8_1 108.2
C11_1 C8_1 H8_1 108.2
O4_1 C9_1 N6_1 120.9(2)
O4_1 C9_1 N7_1 122.0(2)
N6_1 C9_1 N7_1 117.0(2)
N8_1 C10_1 N7_1 113.10(19)
N8_1 C10_1 C11_1 109.8(2)
N7_1 C10_1 C11_1 109.0(2)
N8_1 C10_1 H10_1 108.3
N7_1 C10_1 H10_1 108.3
C11_1 C10_1 H10_1 108.3
C10_1 C11_1 C8_1 102.80(19)
C10_1 C11_1 C12_1 111.8(2)
C8_1 C11_1 C12_1 111.0(2)
C10_1 C11_1 C13_1 111.6(2)
C8_1 C11_1 C13_1 110.8(2)
C12_1 C11_1 C13_1 108.9(2)
C11_1 C12_1 H12A_1 109.5
C11_1 C12_1 H12B_1 109.5
H12A_1 C12_1 H12B_1 109.5
C11_1 C12_1 H12C_1 109.5
H12A_1 C12_1 H12C_1 109.5
H12B_1 C12_1 H12C_1 109.5
C11_1 C13_1 H13A_1 109.5
C11_1 C13_1 H13B_1 109.5
H13A_1 C13_1 H13B_1 109.5
C11_1 C13_1 H13C_1 109.5
H13A_1 C13_1 H13C_1 109.5
H13B_1 C13_1 H13C_1 109.5
N8_1 C14_1 N9_1 114.46(19)
N8_1 C14_1 H14A_1 108.6
N9_1 C14_1 H14A_1 108.6
N8_1 C14_1 H14B_1 108.6
N9_1 C14_1 H14B_1 108.6
H14A_1 C14_1 H14B_1 107.6
N10_1 C15_1 N7_1 114.50(19)
N10_1 C15_1 H15A_1 108.6
N7_1 C15_1 H15A_1 108.6
N10_1 C15_1 H15B_1 108.6
N7_1 C15_1 H15B_1 108.6
H15A_1 C15_1 H15B_1 107.6
O5_1 C16_1 N9_1 122.5(2)
O5_1 C16_1 N12_1 121.8(2)
N9_1 C16_1 N12_1 115.7(2)
N9_1 C17_1 N10_1 113.06(19)
N9_1 C17_1 C20_1 109.72(19)
N10_1 C17_1 C20_1 109.63(19)
N9_1 C17_1 H17_1 108.1
N10_1 C17_1 H17_1 108.1
C20_1 C17_1 H17_1 108.1
O6_1 C18_1 N10_1 121.9(2)
O6_1 C18_1 N11_1 122.2(2)
N10_1 C18_1 N11_1 115.8(2)
N11_1 C19_1 N12_1 112.29(19)
N11_1 C19_1 C20_1 109.34(19)
N12_1 C19_1 C20_1 110.78(19)
N11_1 C19_1 H19_1 108.1
N12_1 C19_1 H19_1 108.1
C20_1 C19_1 H19_1 108.1
C17_1 C20_1 C19_1 102.12(19)
C17_1 C20_1 C21_1 110.6(2)
C19_1 C20_1 C21_1 112.8(2)
C17_1 C20_1 C22_1 111.3(2)
C19_1 C20_1 C22_1 111.9(2)
C21_1 C20_1 C22_1 108.2(2)
C20_1 C21_1 H21A_1 109.5
C20_1 C21_1 H21B_1 109.5
H21A_1 C21_1 H21B_1 109.5
C20_1 C21_1 H21C_1 109.5
H21A_1 C21_1 H21C_1 109.5
H21B_1 C21_1 H21C_1 109.5
C20_1 C22_1 H22A_1 109.5
C20_1 C22_1 H22B_1 109.5
H22A_1 C22_1 H22B_1 109.5
C20_1 C22_1 H22C_1 109.5
H22A_1 C22_1 H22C_1 109.5
H22B_1 C22_1 H22C_1 109.5
N12_1 C23_1 N13_1 115.78(19)
N12_1 C23_1 H23A_1 108.3
N13_1 C23_1 H23A_1 108.3
N12_1 C23_1 H23B_1 108.3
N13_1 C23_1 H23B_1 108.3
H23A_1 C23_1 H23B_1 107.4
N14_1 C24_1 N11_1 114.37(19)
N14_1 C24_1 H24A_1 108.7
N11_1 C24_1 H24A_1 108.7
N14_1 C24_1 H24B_1 108.7
N11_1 C24_1 H24B_1 108.7
H24A_1 C24_1 H24B_1 107.6
O7_1 C25_1 N13_1 121.9(2)
O7_1 C25_1 N16_1 122.2(2)
N13_1 C25_1 N16_1 115.9(2)
N14_1 C26_1 N13_1 112.46(19)
N14_1 C26_1 C29_1 109.57(19)
N13_1 C26_1 C29_1 110.49(19)
N14_1 C26_1 H26_1 108.1
N13_1 C26_1 H26_1 108.1
C29_1 C26_1 H26_1 108.1
O8_1 C27_1 N15_1 121.8(2)
O8_1 C27_1 N14_1 122.0(2)
N15_1 C27_1 N14_1 116.2(2)
N15_1 C28_1 N16_1 112.73(19)
N15_1 C28_1 C29_1 109.94(19)
N16_1 C28_1 C29_1 109.30(19)
N15_1 C28_1 H28_1 108.3
N16_1 C28_1 H28_1 108.3
C29_1 C28_1 H28_1 108.3
C28_1 C29_1 C26_1 101.93(19)
C28_1 C29_1 C30_1 111.6(2)
C26_1 C29_1 C30_1 111.9(2)
C28_1 C29_1 C31_1 110.7(2)
C26_1 C29_1 C31_1 112.4(2)
C30_1 C29_1 C31_1 108.3(2)
C29_1 C30_1 H30A_1 109.5
C29_1 C30_1 H30B_1 109.5
H30A_1 C30_1 H30B_1 109.5
C29_1 C30_1 H30C_1 109.5
H30A_1 C30_1 H30C_1 109.5
H30B_1 C30_1 H30C_1 109.5
C29_1 C31_1 H31A_1 109.5
C29_1 C31_1 H31B_1 109.5
H31A_1 C31_1 H31B_1 109.5
C29_1 C31_1 H31C_1 109.5
H31A_1 C31_1 H31C_1 109.5
H31B_1 C31_1 H31C_1 109.5
N17_1 C32_1 N16_1 114.85(19)
N17_1 C32_1 H32A_1 108.6
N16_1 C32_1 H32A_1 108.6
N17_1 C32_1 H32B_1 108.6
N16_1 C32_1 H32B_1 108.6
H32A_1 C32_1 H32B_1 107.5
N18_1 C33_1 N15_1 114.36(19)
N18_1 C33_1 H33A_1 108.7
N15_1 C33_1 H33A_1 108.7
N18_1 C33_1 H33B_1 108.7
N15_1 C33_1 H33B_1 108.7
H33A_1 C33_1 H33B_1 107.6
O9_1 C34_1 N17_1 121.5(2)
O9_1 C34_1 N20_1 121.6(2)
N17_1 C34_1 N20_1 116.9(2)
N17_1 C35_1 N18_1 112.62(19)
N17_1 C35_1 C38_1 109.84(19)
N18_1 C35_1 C38_1 109.66(19)
N17_1 C35_1 H35_1 108.2
N18_1 C35_1 H35_1 108.2
C38_1 C35_1 H35_1 108.2
O10_1 C36_1 N19_1 121.0(2)
O10_1 C36_1 N18_1 121.8(2)
N19_1 C36_1 N18_1 117.1(2)
N19_1 C37_1 N20_1 112.50(19)
N19_1 C37_1 C38_1 108.79(19)
N20_1 C37_1 C38_1 109.31(19)
N19_1 C37_1 H37_1 108.7
N20_1 C37_1 H37_1 108.7
C38_1 C37_1 H37_1 108.7
C35_1 C38_1 C39_1 111.6(2)
C35_1 C38_1 C37_1 103.05(19)
C39_1 C38_1 C37_1 111.3(2)
C35_1 C38_1 C40_1 110.2(2)
C39_1 C38_1 C40_1 108.0(2)
C37_1 C38_1 C40_1 112.7(2)
C38_1 C39_1 H39A_1 109.5
C38_1 C39_1 H39B_1 109.5
H39A_1 C39_1 H39B_1 109.5
C38_1 C39_1 H39C_1 109.5
H39A_1 C39_1 H39C_1 109.5
H39B_1 C39_1 H39C_1 109.5
C38_1 C40_1 H40A_1 109.5
C38_1 C40_1 H40B_1 109.5
H40A_1 C40_1 H40B_1 109.5
C38_1 C40_1 H40C_1 109.5
H40A_1 C40_1 H40C_1 109.5
H40B_1 C40_1 H40C_1 109.5
N1_1 C41_1 N20_1 114.09(19)
N1_1 C41_1 H41A_1 108.7
N20_1 C41_1 H41A_1 108.7
N1_1 C41_1 H41B_1 108.7
N20_1 C41_1 H41B_1 108.7
H41A_1 C41_1 H41B_1 107.6
N2_1 C42_1 N19_1 112.98(18)
N2_1 C42_1 H42A_1 109.0
N19_1 C42_1 H42A_1 109.0
N2_1 C42_1 H42B_1 109.0
N19_1 C42_1 H42B_1 109.0
H42A_1 C42_1 H42B_1 107.8
C1_2 N1_2 C2_2 111.9(2)
C1_2 N1_2 C41_2 123.0(2)
C2_2 N1_2 C41_2 124.5(2)
C3_2 N2_2 C42_2 122.1(2)
C3_2 N2_2 C2_2 111.8(2)
C42_2 N2_2 C2_2 123.6(2)
C3_2 N3_2 C6_2 123.1(2)
C3_2 N3_2 C4_2 112.0(2)
C6_2 N3_2 C4_2 123.7(2)
C1_2 N4_2 C5_2 121.3(2)
C1_2 N4_2 C4_2 111.1(2)
C5_2 N4_2 C4_2 121.5(2)
C7_2 N5_2 C5_2 118.1(2)
C7_2 N5_2 C8_2 123.1(2)
C5_2 N5_2 C8_2 118.7(2)
C9_2 N6_2 C6_2 119.3(2)
C9_2 N6_2 C8_2 121.7(2)
C6_2 N6_2 C8_2 118.9(2)
C9_2 N7_2 C15_2 119.3(2)
C9_2 N7_2 C10_2 122.4(2)
C15_2 N7_2 C10_2 118.2(2)
C7_2 N8_2 C14_2 119.0(2)
C7_2 N8_2 C10_2 121.6(2)
C14_2 N8_2 C10_2 119.4(2)
C16_2 N9_2 C14_2 119.3(2)
C16_2 N9_2 C17_2 122.7(2)
C14_2 N9_2 C17_2 118.0(2)
C18_2 N10_2 C15_2 118.9(2)
C18_2 N10_2 C17_2 122.0(2)
C15_2 N10_2 C17_2 118.9(2)
C18_2 N11_2 C24_2 118.7(2)
C18_2 N11_2 C19_2 121.8(2)
C24_2 N11_2 C19_2 119.1(2)
C16_2 N12_2 C23_2 118.6(2)
C16_2 N12_2 C19_2 122.4(2)
C23_2 N12_2 C19_2 118.8(2)
C25_2 N13_2 C23_2 118.0(2)
C25_2 N13_2 C26_2 122.3(2)
C23_2 N13_2 C26_2 119.6(2)
C27_2 N14_2 C24_2 118.6(2)
C27_2 N14_2 C26_2 122.9(2)
C24_2 N14_2 C26_2 118.5(2)
C27_2 N15_2 C33_2 119.2(2)
C27_2 N15_2 C28_2 122.5(2)
C33_2 N15_2 C28_2 118.2(2)
C25_2 N16_2 C32_2 118.4(2)
C25_2 N16_2 C28_2 122.4(2)
C32_2 N16_2 C28_2 118.9(2)
C34_2 N17_2 C32_2 119.1(2)
C34_2 N17_2 C35_2 122.4(2)
C32_2 N17_2 C35_2 118.5(2)
C36_2 N18_2 C33_2 118.6(2)
C36_2 N18_2 C35_2 121.9(2)
C33_2 N18_2 C35_2 119.4(2)
C36_2 N19_2 C42_2 117.5(2)
C36_2 N19_2 C37_2 123.0(2)
C42_2 N19_2 C37_2 119.3(2)
C34_2 N20_2 C37_2 122.4(2)
C34_2 N20_2 C41_2 117.6(2)
C37_2 N20_2 C41_2 119.6(2)
O1_2 C1_2 N4_2 125.9(2)
O1_2 C1_2 N1_2 125.3(2)
N4_2 C1_2 N1_2 108.8(2)
N1_2 C2_2 N2_2 115.6(2)
N1_2 C2_2 C4_2 103.45(19)
N2_2 C2_2 C4_2 103.2(2)
N1_2 C2_2 H2_2 111.3
N2_2 C2_2 H2_2 111.3
C4_2 C2_2 H2_2 111.4
O2_2 C3_2 N2_2 125.7(2)
O2_2 C3_2 N3_2 125.5(3)
N2_2 C3_2 N3_2 108.9(2)
N3_2 C4_2 N4_2 114.6(2)
N3_2 C4_2 C2_2 103.32(19)
N4_2 C4_2 C2_2 103.11(19)
N3_2 C4_2 H4_2 111.7
N4_2 C4_2 H4_2 111.7
C2_2 C4_2 H4_2 111.7
N5_2 C5_2 N4_2 113.36(19)
N5_2 C5_2 H5A_2 108.9
N4_2 C5_2 H5A_2 108.9
N5_2 C5_2 H5B_2 108.9
N4_2 C5_2 H5B_2 108.9
H5A_2 C5_2 H5B_2 107.7
N3_2 C6_2 N6_2 113.7(2)
N3_2 C6_2 H6A_2 108.8
N6_2 C6_2 H6A_2 108.8
N3_2 C6_2 H6B_2 108.8
N6_2 C6_2 H6B_2 108.8
H6A_2 C6_2 H6B_2 107.7
O3_2 C7_2 N5_2 121.4(2)
O3_2 C7_2 N8_2 121.9(2)
N5_2 C7_2 N8_2 116.7(2)
N5_2 C8_2 N6_2 112.51(19)
N5_2 C8_2 C11_2 109.8(2)
N6_2 C8_2 C11_2 109.2(2)
N5_2 C8_2 H8_2 108.4
N6_2 C8_2 H8_2 108.4
C11_2 C8_2 H8_2 108.4
O4_2 C9_2 N6_2 120.8(2)
O4_2 C9_2 N7_2 121.7(2)
N6_2 C9_2 N7_2 117.5(2)
N8_2 C10_2 N7_2 112.8(2)
N8_2 C10_2 C11_2 110.1(2)
N7_2 C10_2 C11_2 109.1(2)
N8_2 C10_2 H10_2 108.2
N7_2 C10_2 H10_2 108.2
C11_2 C10_2 H10_2 108.2
C8_2 C11_2 C10_2 102.8(2)
C8_2 C11_2 C12_2 111.8(2)
C10_2 C11_2 C12_2 110.6(2)
C8_2 C11_2 C13_2 111.8(2)
C10_2 C11_2 C13_2 111.5(2)
C12_2 C11_2 C13_2 108.3(2)
C11_2 C12_2 H12A_2 109.5
C11_2 C12_2 H12B_2 109.5
H12A_2 C12_2 H12B_2 109.5
C11_2 C12_2 H12C_2 109.5
H12A_2 C12_2 H12C_2 109.5
H12B_2 C12_2 H12C_2 109.5
C11_2 C13_2 H13A_2 109.5
C11_2 C13_2 H13B_2 109.5
H13A_2 C13_2 H13B_2 109.5
C11_2 C13_2 H13C_2 109.5
H13A_2 C13_2 H13C_2 109.5
H13B_2 C13_2 H13C_2 109.5
N8_2 C14_2 N9_2 115.2(2)
N8_2 C14_2 H14A_2 108.5
N9_2 C14_2 H14A_2 108.5
N8_2 C14_2 H14B_2 108.5
N9_2 C14_2 H14B_2 108.5
H14A_2 C14_2 H14B_2 107.5
N7_2 C15_2 N10_2 115.4(2)
N7_2 C15_2 H15A_2 108.4
N10_2 C15_2 H15A_2 108.4
N7_2 C15_2 H15B_2 108.4
N10_2 C15_2 H15B_2 108.4
H15A_2 C15_2 H15B_2 107.5
O5_2 C16_2 N9_2 122.1(2)
O5_2 C16_2 N12_2 122.1(2)
N9_2 C16_2 N12_2 115.8(2)
N9_2 C17_2 N10_2 113.2(2)
N9_2 C17_2 C20_2 109.7(2)
N10_2 C17_2 C20_2 109.4(2)
N9_2 C17_2 H17_2 108.1
N10_2 C17_2 H17_2 108.1
C20_2 C17_2 H17_2 108.1
O6_2 C18_2 N10_2 121.5(2)
O6_2 C18_2 N11_2 121.2(2)
N10_2 C18_2 N11_2 117.3(2)
N12_2 C19_2 N11_2 112.6(2)
N12_2 C19_2 C20_2 110.1(2)
N11_2 C19_2 C20_2 109.7(2)
N12_2 C19_2 H19_2 108.1
N11_2 C19_2 H19_2 108.1
C20_2 C19_2 H19_2 108.1
C19_2 C20_2 C17_2 102.5(2)
C19_2 C20_2 C22_2 111.7(2)
C17_2 C20_2 C22_2 111.7(2)
C19_2 C20_2 C21_2 111.2(2)
C17_2 C20_2 C21_2 111.6(2)
C22_2 C20_2 C21_2 108.1(2)
C20_2 C21_2 H21A_2 109.5
C20_2 C21_2 H21B_2 109.5
H21A_2 C21_2 H21B_2 109.5
C20_2 C21_2 H21C_2 109.5
H21A_2 C21_2 H21C_2 109.5
H21B_2 C21_2 H21C_2 109.5
C20_2 C22_2 H22A_2 109.5
C20_2 C22_2 H22B_2 109.5
H22A_2 C22_2 H22B_2 109.5
C20_2 C22_2 H22C_2 109.5
H22A_2 C22_2 H22C_2 109.5
H22B_2 C22_2 H22C_2 109.5
N12_2 C23_2 N13_2 115.3(2)
N12_2 C23_2 H23A_2 108.4
N13_2 C23_2 H23A_2 108.4
N12_2 C23_2 H23B_2 108.4
N13_2 C23_2 H23B_2 108.4
H23A_2 C23_2 H23B_2 107.5
N14_2 C24_2 N11_2 115.4(2)
N14_2 C24_2 H24A_2 108.4
N11_2 C24_2 H24A_2 108.4
N14_2 C24_2 H24B_2 108.4
N11_2 C24_2 H24B_2 108.4
H24A_2 C24_2 H24B_2 107.5
O7_2 C25_2 N13_2 122.1(2)
O7_2 C25_2 N16_2 121.1(2)
N13_2 C25_2 N16_2 116.7(2)
N13_2 C26_2 N14_2 112.6(2)
N13_2 C26_2 C29_2 109.7(2)
N14_2 C26_2 C29_2 109.4(2)
N13_2 C26_2 H26_2 108.4
N14_2 C26_2 H26_2 108.4
C29_2 C26_2 H26_2 108.4
O8_2 C27_2 N14_2 122.1(2)
O8_2 C27_2 N15_2 121.5(2)
N14_2 C27_2 N15_2 116.4(2)
N15_2 C28_2 N16_2 112.6(2)
N15_2 C28_2 C29_2 109.7(2)
N16_2 C28_2 C29_2 109.8(2)
N15_2 C28_2 H28_2 108.2
N16_2 C28_2 H28_2 108.2
C29_2 C28_2 H28_2 108.2
C28_2 C29_2 C30_2 110.9(2)
C28_2 C29_2 C26_2 102.4(2)
C30_2 C29_2 C26_2 111.8(2)
C28_2 C29_2 C31_2 111.3(2)
C30_2 C29_2 C31_2 108.2(2)
C26_2 C29_2 C31_2 112.2(2)
C29_2 C30_2 H30A_2 109.5
C29_2 C30_2 H30B_2 109.5
H30A_2 C30_2 H30B_2 109.5
C29_2 C30_2 H30C_2 109.5
H30A_2 C30_2 H30C_2 109.5
H30B_2 C30_2 H30C_2 109.5
C29_2 C31_2 H31A_2 109.5
C29_2 C31_2 H31B_2 109.5
H31A_2 C31_2 H31B_2 109.5
C29_2 C31_2 H31C_2 109.5
H31A_2 C31_2 H31C_2 109.5
H31B_2 C31_2 H31C_2 109.5
N16_2 C32_2 N17_2 115.0(2)
N16_2 C32_2 H32A_2 108.5
N17_2 C32_2 H32A_2 108.5
N16_2 C32_2 H32B_2 108.5
N17_2 C32_2 H32B_2 108.5
H32A_2 C32_2 H32B_2 107.5
N15_2 C33_2 N18_2 114.2(2)
N15_2 C33_2 H33A_2 108.7
N18_2 C33_2 H33A_2 108.7
N15_2 C33_2 H33B_2 108.7
N18_2 C33_2 H33B_2 108.7
H33A_2 C33_2 H33B_2 107.6
O9_2 C34_2 N20_2 121.7(2)
O9_2 C34_2 N17_2 121.6(2)
N20_2 C34_2 N17_2 116.6(2)
N17_2 C35_2 N18_2 112.8(2)
N17_2 C35_2 C38_2 109.6(2)
N18_2 C35_2 C38_2 109.8(2)
N17_2 C35_2 H35_2 108.2
N18_2 C35_2 H35_2 108.2
C38_2 C35_2 H35_2 108.2
O10_2 C36_2 N19_2 121.6(3)
O10_2 C36_2 N18_2 121.4(3)
N19_2 C36_2 N18_2 116.9(2)
N20_2 C37_2 N19_2 112.7(2)
N20_2 C37_2 C38_2 109.7(2)
N19_2 C37_2 C38_2 109.4(2)
N20_2 C37_2 H37_2 108.3
N19_2 C37_2 H37_2 108.3
C38_2 C37_2 H37_2 108.3
C35_2 C38_2 C40_2 111.8(2)
C35_2 C38_2 C37_2 102.5(2)
C40_2 C38_2 C37_2 111.1(3)
C35_2 C38_2 C39_2 111.5(3)
C40_2 C38_2 C39_2 108.5(3)
C37_2 C38_2 C39_2 111.5(2)
C38_2 C39_2 H39A_2 109.5
C38_2 C39_2 H39B_2 109.5
H39A_2 C39_2 H39B_2 109.5
C38_2 C39_2 H39C_2 109.5
H39A_2 C39_2 H39C_2 109.5
H39B_2 C39_2 H39C_2 109.5
C38_2 C40_2 H40A_2 109.5
C38_2 C40_2 H40B_2 109.5
H40A_2 C40_2 H40B_2 109.5
C38_2 C40_2 H40C_2 109.5
H40A_2 C40_2 H40C_2 109.5
H40B_2 C40_2 H40C_2 109.5
N1_2 C41_2 N20_2 114.6(2)
N1_2 C41_2 H41A_2 108.6
N20_2 C41_2 H41A_2 108.6
N1_2 C41_2 H41B_2 108.6
N20_2 C41_2 H41B_2 108.6
H41A_2 C41_2 H41B_2 107.6
N2_2 C42_2 N19_2 113.9(2)
N2_2 C42_2 H42A_2 108.8
N19_2 C42_2 H42A_2 108.8
N2_2 C42_2 H42B_2 108.8
N19_2 C42_2 H42B_2 108.8
H42A_2 C42_2 H42B_2 107.7
C1_3 O1_3 H1_3 109.5
O1_3 C1_3 H1A_3 109.5
O1_3 C1_3 H1B_3 109.5
H1A_3 C1_3 H1B_3 109.5
O1_3 C1_3 H1C_3 109.5
H1A_3 C1_3 H1C_3 109.5
H1B_3 C1_3 H1C_3 109.5
C1_4 O1_4 H1_4 109.5
O1_4 C1_4 H1A_4 109.5
O1_4 C1_4 H1B_4 109.5
H1A_4 C1_4 H1B_4 109.5
O1_4 C1_4 H1C_4 109.5
H1A_4 C1_4 H1C_4 109.5
H1B_4 C1_4 H1C_4 109.5
C1_5 O1_5 H1_5 109.5
O1_5 C1_5 H1A_5 109.5
O1_5 C1_5 H1B_5 109.5
H1A_5 C1_5 H1B_5 109.5
O1_5 C1_5 H1C_5 109.5
H1A_5 C1_5 H1C_5 109.5
H1B_5 C1_5 H1C_5 109.5
C1_6 O1_6 H1_6 109.5
O1_6 C1_6 H1A_6 109.5
O1_6 C1_6 H1B_6 109.5
H1A_6 C1_6 H1B_6 109.5
O1_6 C1_6 H1C_6 109.5
H1A_6 C1_6 H1C_6 109.5
H1B_6 C1_6 H1C_6 109.5
C1_7 O1_7 H1_7 109.5
O1_7 C1_7 H1A_7 109.5
O1_7 C1_7 H1B_7 109.5
H1A_7 C1_7 H1B_7 109.5
O1_7 C1_7 H1C_7 109.5
H1A_7 C1_7 H1C_7 109.5
H1B_7 C1_7 H1C_7 109.5
C1_8 O1_8 H1_8 109.5
O1_8 C1_8 H1A_8 109.5
O1_8 C1_8 H1B_8 109.5
H1A_8 C1_8 H1B_8 109.5
O1_8 C1_8 H1C_8 109.5
H1A_8 C1_8 H1C_8 109.5
H1B_8 C1_8 H1C_8 109.5

loop_
_geom_bond_atom_site_label_1
_geom_bond_atom_site_label_2
_geom_bond_distance
N1 C1 1.469(3)
N1 H1A 0.9100
N1 H1B 0.9100
N1 H1C 0.9100
N2 C7 1.462(3)
N2 H2A 0.9100
N2 H2B 0.9100
N2 H2C 0.9100
C1 C6 1.381(4)
C1 C2 1.382(4)
C2 C3 1.392(4)
C2 H2 0.9500
C3 C4 1.382(4)
C3 H3 0.9500
C4 C5 1.381(5)
C4 H4 0.9500
C5 C6 1.394(4)
C5 H5 0.9500
C6 H6 0.9500
C7 C8 1.366(5)
C7 C12 1.384(4)
C8 C9 1.393(5)
C8 H8 0.9500
C9 C10 1.371(5)
C9 H9 0.9500
C10 C11 1.379(5)
C10 H10 0.9500
C11 C12 1.387(4)
C11 H11 0.9500
C12 H12 0.9500
O1_1 C1_1 1.209(3)
O2_1 C3_1 1.224(3)
O3_1 C7_1 1.220(3)
O4_1 C9_1 1.231(3)
O5_1 C16_1 1.220(3)
O6_1 C18_1 1.227(3)
O7_1 C25_1 1.220(3)
O8_1 C27_1 1.230(3)
O9_1 C34_1 1.226(3)
O10_1 C36_1 1.232(3)
N1_1 C1_1 1.378(3)
N1_1 C2_1 1.448(3)
N1_1 C41_1 1.451(3)
N2_1 C3_1 1.362(3)
N2_1 C42_1 1.447(3)
N2_1 C2_1 1.450(3)
N3_1 C3_1 1.376(3)
N3_1 C4_1 1.444(3)
N3_1 C6_1 1.445(3)
N4_1 C1_1 1.392(3)
N4_1 C5_1 1.454(3)
N4_1 C4_1 1.455(3)
N5_1 C7_1 1.383(3)
N5_1 C5_1 1.452(3)
N5_1 C8_1 1.454(3)
N6_1 C9_1 1.371(3)
N6_1 C6_1 1.459(3)
N6_1 C8_1 1.467(3)
N7_1 C9_1 1.374(3)
N7_1 C15_1 1.455(3)
N7_1 C10_1 1.468(3)
N8_1 C7_1 1.376(3)
N8_1 C14_1 1.457(3)
N8_1 C10_1 1.463(3)
N9_1 C16_1 1.380(3)
N9_1 C14_1 1.458(3)
N9_1 C17_1 1.467(3)
N10_1 C18_1 1.374(3)
N10_1 C15_1 1.449(3)
N10_1 C17_1 1.468(3)
N11_1 C18_1 1.381(3)
N11_1 C24_1 1.454(3)
N11_1 C19_1 1.457(3)
N12_1 C16_1 1.390(3)
N12_1 C23_1 1.463(3)
N12_1 C19_1 1.463(3)
N13_1 C25_1 1.378(3)
N13_1 C23_1 1.469(3)
N13_1 C26_1 1.469(3)
N14_1 C27_1 1.381(3)
N14_1 C24_1 1.447(3)
N14_1 C26_1 1.452(3)
N15_1 C27_1 1.372(3)
N15_1 C28_1 1.460(3)
N15_1 C33_1 1.463(3)
N16_1 C25_1 1.381(3)
N16_1 C32_1 1.460(3)
N16_1 C28_1 1.463(3)
N17_1 C34_1 1.376(3)
N17_1 C32_1 1.453(3)
N17_1 C35_1 1.453(3)
N18_1 C36_1 1.373(3)
N18_1 C33_1 1.457(3)
N18_1 C35_1 1.466(3)
N19_1 C36_1 1.373(3)
N19_1 C37_1 1.463(3)
N19_1 C42_1 1.466(3)
N20_1 C34_1 1.380(3)
N20_1 C41_1 1.459(3)
N20_1 C37_1 1.465(3)
C2_1 C4_1 1.560(3)
C2_1 H2_1 1.0000
C4_1 H4_1 1.0000
C5_1 H5A_1 0.9900
C5_1 H5B_1 0.9900
C6_1 H6A_1 0.9900
C6_1 H6B_1 0.9900
C8_1 C11_1 1.525(4)
C8_1 H8_1 1.0000
C10_1 C11_1 1.522(4)
C10_1 H10_1 1.0000
C11_1 C12_1 1.532(4)
C11_1 C13_1 1.537(4)
C12_1 H12A_1 0.9800
C12_1 H12B_1 0.9800
C12_1 H12C_1 0.9800
C13_1 H13A_1 0.9800
C13_1 H13B_1 0.9800
C13_1 H13C_1 0.9800
C14_1 H14A_1 0.9900
C14_1 H14B_1 0.9900
C15_1 H15A_1 0.9900
C15_1 H15B_1 0.9900
C17_1 C20_1 1.524(3)
C17_1 H17_1 1.0000
C19_1 C20_1 1.525(3)
C19_1 H19_1 1.0000
C20_1 C21_1 1.526(3)
C20_1 C22_1 1.536(3)
C21_1 H21A_1 0.9800
C21_1 H21B_1 0.9800
C21_1 H21C_1 0.9800
C22_1 H22A_1 0.9800
C22_1 H22B_1 0.9800
C22_1 H22C_1 0.9800
C23_1 H23A_1 0.9900
C23_1 H23B_1 0.9900
C24_1 H24A_1 0.9900
C24_1 H24B_1 0.9900
C26_1 C29_1 1.530(3)
C26_1 H26_1 1.0000
C28_1 C29_1 1.528(3)
C28_1 H28_1 1.0000
C29_1 C30_1 1.532(3)
C29_1 C31_1 1.539(4)
C30_1 H30A_1 0.9800
C30_1 H30B_1 0.9800
C30_1 H30C_1 0.9800
C31_1 H31A_1 0.9800
C31_1 H31B_1 0.9800
C31_1 H31C_1 0.9800
C32_1 H32A_1 0.9900
C32_1 H32B_1 0.9900
C33_1 H33A_1 0.9900
C33_1 H33B_1 0.9900
C35_1 C38_1 1.524(3)
C35_1 H35_1 1.0000
C37_1 C38_1 1.536(3)
C37_1 H37_1 1.0000
C38_1 C39_1 1.528(3)
C38_1 C40_1 1.541(3)
C39_1 H39A_1 0.9800
C39_1 H39B_1 0.9800
C39_1 H39C_1 0.9800
C40_1 H40A_1 0.9800
C40_1 H40B_1 0.9800
C40_1 H40C_1 0.9800
C41_1 H41A_1 0.9900
C41_1 H41B_1 0.9900
C42_1 H42A_1 0.9900
C42_1 H42B_1 0.9900
O1_2 C1_2 1.229(3)
O2_2 C3_2 1.228(3)
O3_2 C7_2 1.229(3)
O4_2 C9_2 1.248(3)
O5_2 C16_2 1.218(3)
O6_2 C18_2 1.231(3)
O7_2 C25_2 1.217(3)
O8_2 C27_2 1.236(3)
O9_2 C34_2 1.222(3)
O10_2 C36_2 1.230(3)
N1_2 C1_2 1.365(3)
N1_2 C2_2 1.447(3)
N1_2 C41_2 1.449(3)
N2_2 C3_2 1.362(4)
N2_2 C42_2 1.447(3)
N2_2 C2_2 1.461(3)
N3_2 C3_2 1.366(3)
N3_2 C6_2 1.442(3)
N3_2 C4_2 1.458(3)
N4_2 C1_2 1.364(3)
N4_2 C5_2 1.457(3)
N4_2 C4_2 1.459(3)
N5_2 C7_2 1.374(3)
N5_2 C5_2 1.454(3)
N5_2 C8_2 1.459(3)
N6_2 C9_2 1.368(3)
N6_2 C6_2 1.464(3)
N6_2 C8_2 1.475(3)
N7_2 C9_2 1.373(3)
N7_2 C15_2 1.457(3)
N7_2 C10_2 1.470(3)
N8_2 C7_2 1.381(3)
N8_2 C14_2 1.456(3)
N8_2 C10_2 1.460(3)
N9_2 C16_2 1.382(3)
N9_2 C14_2 1.458(3)
N9_2 C17_2 1.460(3)
N10_2 C18_2 1.371(3)
N10_2 C15_2 1.458(3)
N10_2 C17_2 1.474(3)
N11_2 C18_2 1.375(3)
N11_2 C24_2 1.460(3)
N11_2 C19_2 1.470(3)
N12_2 C16_2 1.388(3)
N12_2 C23_2 1.456(3)
N12_2 C19_2 1.459(3)
N13_2 C25_2 1.378(3)
N13_2 C23_2 1.460(3)
N13_2 C26_2 1.460(3)
N14_2 C27_2 1.373(4)
N14_2 C24_2 1.459(3)
N14_2 C26_2 1.466(3)
N15_2 C27_2 1.374(4)
N15_2 C33_2 1.459(4)
N15_2 C28_2 1.461(3)
N16_2 C25_2 1.380(3)
N16_2 C32_2 1.452(3)
N16_2 C28_2 1.461(3)
N17_2 C34_2 1.382(3)
N17_2 C32_2 1.452(4)
N17_2 C35_2 1.458(3)
N18_2 C36_2 1.373(4)
N18_2 C33_2 1.460(4)
N18_2 C35_2 1.467(4)
N19_2 C36_2 1.367(4)
N19_2 C42_2 1.459(4)
N19_2 C37_2 1.467(4)
N20_2 C34_2 1.373(4)
N20_2 C37_2 1.449(3)
N20_2 C41_2 1.459(3)
C2_2 C4_2 1.547(4)
C2_2 H2_2 1.0000
C4_2 H4_2 1.0000
C5_2 H5A_2 0.9900
C5_2 H5B_2 0.9900
C6_2 H6A_2 0.9900
C6_2 H6B_2 0.9900
C8_2 C11_2 1.520(4)
C8_2 H8_2 1.0000
C10_2 C11_2 1.529(3)
C10_2 H10_2 1.0000
C11_2 C12_2 1.534(4)
C11_2 C13_2 1.540(4)
C12_2 H12A_2 0.9800
C12_2 H12B_2 0.9800
C12_2 H12C_2 0.9800
C13_2 H13A_2 0.9800
C13_2 H13B_2 0.9800
C13_2 H13C_2 0.9800
C14_2 H14A_2 0.9900
C14_2 H14B_2 0.9900
C15_2 H15A_2 0.9900
C15_2 H15B_2 0.9900
C17_2 C20_2 1.523(4)
C17_2 H17_2 1.0000
C19_2 C20_2 1.523(4)
C19_2 H19_2 1.0000
C20_2 C22_2 1.534(4)
C20_2 C21_2 1.540(4)
C21_2 H21A_2 0.9800
C21_2 H21B_2 0.9800
C21_2 H21C_2 0.9800
C22_2 H22A_2 0.9800
C22_2 H22B_2 0.9800
C22_2 H22C_2 0.9800
C23_2 H23A_2 0.9900
C23_2 H23B_2 0.9900
C24_2 H24A_2 0.9900
C24_2 H24B_2 0.9900
C26_2 C29_2 1.531(4)
C26_2 H26_2 1.0000
C28_2 C29_2 1.528(4)
C28_2 H28_2 1.0000
C29_2 C30_2 1.530(4)
C29_2 C31_2 1.537(4)
C30_2 H30A_2 0.9800
C30_2 H30B_2 0.9800
C30_2 H30C_2 0.9800
C31_2 H31A_2 0.9800
C31_2 H31B_2 0.9800
C31_2 H31C_2 0.9800
C32_2 H32A_2 0.9900
C32_2 H32B_2 0.9900
C33_2 H33A_2 0.9900
C33_2 H33B_2 0.9900
C35_2 C38_2 1.524(4)
C35_2 H35_2 1.0000
C37_2 C38_2 1.529(4)
C37_2 H37_2 1.0000
C38_2 C40_2 1.524(4)
C38_2 C39_2 1.538(4)
C39_2 H39A_2 0.9800
C39_2 H39B_2 0.9800
C39_2 H39C_2 0.9800
C40_2 H40A_2 0.9800
C40_2 H40B_2 0.9800
C40_2 H40C_2 0.9800
C41_2 H41A_2 0.9900
C41_2 H41B_2 0.9900
C42_2 H42A_2 0.9900
C42_2 H42B_2 0.9900
O1_3 C1_3 1.396(2)
O1_3 H1_3 0.8400
C1_3 H1A_3 0.9800
C1_3 H1B_3 0.9800
C1_3 H1C_3 0.9800
O1_4 C1_4 1.392(3)
O1_4 H1_4 0.8400
C1_4 H1A_4 0.9800
C1_4 H1B_4 0.9800
C1_4 H1C_4 0.9800
O1_5 C1_5 1.399(3)
O1_5 H1_5 0.8400
C1_5 H1A_5 0.9800
C1_5 H1B_5 0.9800
C1_5 H1C_5 0.9800
O1_6 C1_6 1.406(3)
O1_6 H1_6 0.8400
C1_6 H1A_6 0.9800
C1_6 H1B_6 0.9800
C1_6 H1C_6 0.9800
O1_7 C1_7 1.411(3)
O1_7 H1_7 0.8400
C1_7 H1A_7 0.9800
C1_7 H1B_7 0.9800
C1_7 H1C_7 0.9800
O1_8 C1_8 1.394(3)
O1_8 H1_8 0.8400
C1_8 H1A_8 0.9800
C1_8 H1B_8 0.9800
C1_8 H1C_8 0.9800

loop_
_geom_torsion_atom_site_label_1
_geom_torsion_atom_site_label_2
_geom_torsion_atom_site_label_3
_geom_torsion_atom_site_label_4
_geom_torsion
C6 C1 C2 C3 1.7(4)
N1 C1 C2 C3 -178.8(2)
C1 C2 C3 C4 0.0(4)
C2 C3 C4 C5 -1.4(4)
C3 C4 C5 C6 1.1(4)
C2 C1 C6 C5 -2.0(4)
N1 C1 C6 C5 178.5(2)
C4 C5 C6 C1 0.6(4)
C12 C7 C8 C9 -0.7(5)
N2 C7 C8 C9 178.3(3)
C7 C8 C9 C10 0.6(6)
C8 C9 C10 C11 0.1(6)
C9 C10 C11 C12 -0.6(5)
C8 C7 C12 C11 0.2(5)
N2 C7 C12 C11 -178.8(3)
C10 C11 C12 C7 0.4(5)
C2_1 N1_1 C1_1 O1_1 -169.6(2)
C41_1 N1_1 C1_1 O1_1 -7.1(4)
C2_1 N1_1 C1_1 N4_1 9.4(3)
C41_1 N1_1 C1_1 N4_1 171.9(2)
C5_1 N4_1 C1_1 O1_1 12.0(4)
C4_1 N4_1 C1_1 O1_1 166.7(2)
C5_1 N4_1 C1_1 N1_1 -167.0(2)
C4_1 N4_1 C1_1 N1_1 -12.4(3)
C1_1 N1_1 C2_1 N2_1 -114.8(2)
C41_1 N1_1 C2_1 N2_1 82.5(3)
C1_1 N1_1 C2_1 C4_1 -3.1(3)
C41_1 N1_1 C2_1 C4_1 -165.8(2)
C3_1 N2_1 C2_1 N1_1 122.9(2)
C42_1 N2_1 C2_1 N1_1 -80.8(3)
C3_1 N2_1 C2_1 C4_1 11.0(2)
C42_1 N2_1 C2_1 C4_1 167.23(19)
C42_1 N2_1 C3_1 O2_1 11.4(4)
C2_1 N2_1 C3_1 O2_1 167.2(2)
C42_1 N2_1 C3_1 N3_1 -168.1(2)
C2_1 N2_1 C3_1 N3_1 -12.3(3)
C4_1 N3_1 C3_1 O2_1 -171.2(2)
C6_1 N3_1 C3_1 O2_1 5.1(4)
C4_1 N3_1 C3_1 N2_1 8.3(3)
C6_1 N3_1 C3_1 N2_1 -175.4(2)
C3_1 N3_1 C4_1 N4_1 -113.3(2)
C6_1 N3_1 C4_1 N4_1 70.4(3)
C3_1 N3_1 C4_1 C2_1 -1.4(2)
C6_1 N3_1 C4_1 C2_1 -177.6(2)
C1_1 N4_1 C4_1 N3_1 121.9(2)
C5_1 N4_1 C4_1 N3_1 -84.2(3)
C1_1 N4_1 C4_1 C2_1 10.1(2)
C5_1 N4_1 C4_1 C2_1 164.0(2)
N1_1 C2_1 C4_1 N3_1 -125.40(19)
N2_1 C2_1 C4_1 N3_1 -5.5(2)
N1_1 C2_1 C4_1 N4_1 -4.1(2)
N2_1 C2_1 C4_1 N4_1 115.85(19)
C7_1 N5_1 C5_1 N4_1 89.5(3)
C8_1 N5_1 C5_1 N4_1 -82.5(3)
C1_1 N4_1 C5_1 N5_1 -115.6(2)
C4_1 N4_1 C5_1 N5_1 92.5(3)
C3_1 N3_1 C6_1 N6_1 107.8(3)
C4_1 N3_1 C6_1 N6_1 -76.3(3)
C9_1 N6_1 C6_1 N3_1 -90.8(3)
C8_1 N6_1 C6_1 N3_1 92.3(3)
C14_1 N8_1 C7_1 O3_1 -1.9(3)
C10_1 N8_1 C7_1 O3_1 177.0(2)
C14_1 N8_1 C7_1 N5_1 -180.0(2)
C10_1 N8_1 C7_1 N5_1 -1.1(3)
C5_1 N5_1 C7_1 O3_1 11.7(3)
C8_1 N5_1 C7_1 O3_1 -176.7(2)
C5_1 N5_1 C7_1 N8_1 -170.3(2)
C8_1 N5_1 C7_1 N8_1 1.4(3)
C7_1 N5_1 C8_1 N6_1 -90.0(3)
C5_1 N5_1 C8_1 N6_1 81.6(3)
C7_1 N5_1 C8_1 C11_1 32.3(3)
C5_1 N5_1 C8_1 C11_1 -156.1(2)
C9_1 N6_1 C8_1 N5_1 89.8(3)
C6_1 N6_1 C8_1 N5_1 -93.4(3)
C9_1 N6_1 C8_1 C11_1 -32.8(3)
C6_1 N6_1 C8_1 C11_1 144.0(2)
C6_1 N6_1 C9_1 O4_1 -1.5(3)
C8_1 N6_1 C9_1 O4_1 175.3(2)
C6_1 N6_1 C9_1 N7_1 -179.1(2)
C8_1 N6_1 C9_1 N7_1 -2.3(3)
C15_1 N7_1 C9_1 O4_1 -1.3(3)
C10_1 N7_1 C9_1 O4_1 -174.8(2)
C15_1 N7_1 C9_1 N6_1 176.2(2)
C10_1 N7_1 C9_1 N6_1 2.7(3)
C7_1 N8_1 C10_1 N7_1 89.0(3)
C14_1 N8_1 C10_1 N7_1 -92.1(3)
C7_1 N8_1 C10_1 C11_1 -33.0(3)
C14_1 N8_1 C10_1 C11_1 145.8(2)
C9_1 N7_1 C10_1 N8_1 -90.5(3)
C15_1 N7_1 C10_1 N8_1 96.0(2)
C9_1 N7_1 C10_1 C11_1 32.0(3)
C15_1 N7_1 C10_1 C11_1 -141.5(2)
N8_1 C10_1 C11_1 C8_1 62.0(2)
N7_1 C10_1 C11_1 C8_1 -62.5(2)
N8_1 C10_1 C11_1 C12_1 -57.1(3)
N7_1 C10_1 C11_1 C12_1 178.4(2)
N8_1 C10_1 C11_1 C13_1 -179.3(2)
N7_1 C10_1 C11_1 C13_1 56.3(3)
N5_1 C8_1 C11_1 C10_1 -61.6(2)
N6_1 C8_1 C11_1 C10_1 63.1(2)
N5_1 C8_1 C11_1 C12_1 58.0(3)
N6_1 C8_1 C11_1 C12_1 -177.3(2)
N5_1 C8_1 C11_1 C13_1 179.1(2)
N6_1 C8_1 C11_1 C13_1 -56.2(3)
C7_1 N8_1 C14_1 N9_1 -104.8(2)
C10_1 N8_1 C14_1 N9_1 76.3(3)
C16_1 N9_1 C14_1 N8_1 108.2(2)
C17_1 N9_1 C14_1 N8_1 -79.5(3)
C18_1 N10_1 C15_1 N7_1 -106.6(2)
C17_1 N10_1 C15_1 N7_1 76.6(3)
C9_1 N7_1 C15_1 N10_1 106.2(2)
C10_1 N7_1 C15_1 N10_1 -80.0(3)
C14_1 N9_1 C16_1 O5_1 -2.9(3)
C17_1 N9_1 C16_1 O5_1 -174.7(2)
C14_1 N9_1 C16_1 N12_1 175.9(2)
C17_1 N9_1 C16_1 N12_1 4.0(3)
C23_1 N12_1 C16_1 O5_1 -2.1(3)
C19_1 N12_1 C16_1 O5_1 174.2(2)
C23_1 N12_1 C16_1 N9_1 179.17(19)
C19_1 N12_1 C16_1 N9_1 -4.5(3)
C16_1 N9_1 C17_1 N10_1 -90.9(3)
C14_1 N9_1 C17_1 N10_1 97.1(2)
C16_1 N9_1 C17_1 C20_1 31.8(3)
C14_1 N9_1 C17_1 C20_1 -140.1(2)
C18_1 N10_1 C17_1 N9_1 89.7(3)
C15_1 N10_1 C17_1 N9_1 -93.6(2)
C18_1 N10_1 C17_1 C20_1 -33.1(3)
C15_1 N10_1 C17_1 C20_1 143.6(2)
C15_1 N10_1 C18_1 O6_1 -0.6(3)
C17_1 N10_1 C18_1 O6_1 176.0(2)
C15_1 N10_1 C18_1 N11_1 -178.9(2)
C17_1 N10_1 C18_1 N11_1 -2.2(3)
C24_1 N11_1 C18_1 O6_1 -0.7(3)
C19_1 N11_1 C18_1 O6_1 -175.6(2)
C24_1 N11_1 C18_1 N10_1 177.54(19)
C19_1 N11_1 C18_1 N10_1 2.6(3)
C18_1 N11_1 C19_1 N12_1 -91.1(3)
C24_1 N11_1 C19_1 N12_1 94.0(2)
C18_1 N11_1 C19_1 C20_1 32.3(3)
C24_1 N11_1 C19_1 C20_1 -142.7(2)
C16_1 N12_1 C19_1 N11_1 91.6(3)
C23_1 N12_1 C19_1 N11_1 -92.1(2)
C16_1 N12_1 C19_1 C20_1 -31.0(3)
C23_1 N12_1 C19_1 C20_1 145.3(2)
N9_1 C17_1 C20_1 C19_1 -61.8(2)
N10_1 C17_1 C20_1 C19_1 63.0(2)
N9_1 C17_1 C20_1 C21_1 58.4(3)
N10_1 C17_1 C20_1 C21_1 -176.83(19)
N9_1 C17_1 C20_1 C22_1 178.71(19)
N10_1 C17_1 C20_1 C22_1 -56.6(3)
N11_1 C19_1 C20_1 C17_1 -62.4(2)
N12_1 C19_1 C20_1 C17_1 61.9(2)
N11_1 C19_1 C20_1 C21_1 179.0(2)
N12_1 C19_1 C20_1 C21_1 -56.7(3)
N11_1 C19_1 C20_1 C22_1 56.8(3)
N12_1 C19_1 C20_1 C22_1 -178.94(19)
C16_1 N12_1 C23_1 N13_1 -105.7(2)
C19_1 N12_1 C23_1 N13_1 77.9(3)
C25_1 N13_1 C23_1 N12_1 107.0(2)
C26_1 N13_1 C23_1 N12_1 -77.5(3)
C27_1 N14_1 C24_1 N11_1 -103.7(2)
C26_1 N14_1 C24_1 N11_1 82.3(3)
C18_1 N11_1 C24_1 N14_1 102.7(2)
C19_1 N11_1 C24_1 N14_1 -82.1(3)
C23_1 N13_1 C25_1 O7_1 4.7(4)
C26_1 N13_1 C25_1 O7_1 -170.7(2)
C23_1 N13_1 C25_1 N16_1 -177.2(2)
C26_1 N13_1 C25_1 N16_1 7.4(3)
C32_1 N16_1 C25_1 O7_1 0.3(4)
C28_1 N16_1 C25_1 O7_1 170.3(2)
C32_1 N16_1 C25_1 N13_1 -177.9(2)
C28_1 N16_1 C25_1 N13_1 -7.8(3)
C27_1 N14_1 C26_1 N13_1 91.8(3)
C24_1 N14_1 C26_1 N13_1 -94.5(2)
C27_1 N14_1 C26_1 C29_1 -31.5(3)
C24_1 N14_1 C26_1 C29_1 142.2(2)
C25_1 N13_1 C26_1 N14_1 -92.6(3)
C23_1 N13_1 C26_1 N14_1 92.0(2)
C25_1 N13_1 C26_1 C29_1 30.2(3)
C23_1 N13_1 C26_1 C29_1 -145.2(2)
C28_1 N15_1 C27_1 O8_1 -175.5(2)
C33_1 N15_1 C27_1 O8_1 0.1(3)
C28_1 N15_1 C27_1 N14_1 3.0(3)
C33_1 N15_1 C27_1 N14_1 178.64(19)
C24_1 N14_1 C27_1 O8_1 1.2(3)
C26_1 N14_1 C27_1 O8_1 174.9(2)
C24_1 N14_1 C27_1 N15_1 -177.3(2)
C26_1 N14_1 C27_1 N15_1 -3.6(3)
C27_1 N15_1 C28_1 N16_1 -89.5(3)
C33_1 N15_1 C28_1 N16_1 94.9(2)
C27_1 N15_1 C28_1 C29_1 32.8(3)
C33_1 N15_1 C28_1 C29_1 -142.9(2)
C25_1 N16_1 C28_1 N15_1 93.2(3)
C32_1 N16_1 C28_1 N15_1 -96.7(2)
C25_1 N16_1 C28_1 C29_1 -29.4(3)
C32_1 N16_1 C28_1 C29_1 140.7(2)
N15_1 C28_1 C29_1 C26_1 -62.7(2)
N16_1 C28_1 C29_1 C26_1 61.5(2)
N15_1 C28_1 C29_1 C30_1 177.8(2)
N16_1 C28_1 C29_1 C30_1 -58.0(3)
N15_1 C28_1 C29_1 C31_1 57.0(3)
N16_1 C28_1 C29_1 C31_1 -178.72(19)
N14_1 C26_1 C29_1 C28_1 61.8(2)
N13_1 C26_1 C29_1 C28_1 -62.6(2)
N14_1 C26_1 C29_1 C30_1 -178.9(2)
N13_1 C26_1 C29_1 C30_1 56.7(3)
N14_1 C26_1 C29_1 C31_1 -56.8(3)
N13_1 C26_1 C29_1 C31_1 178.8(2)
C34_1 N17_1 C32_1 N16_1 105.0(2)
C35_1 N17_1 C32_1 N16_1 -76.7(3)
C25_1 N16_1 C32_1 N17_1 -111.3(2)
C28_1 N16_1 C32_1 N17_1 78.1(3)
C36_1 N18_1 C33_1 N15_1 -106.8(2)
C35_1 N18_1 C33_1 N15_1 78.3(3)
C27_1 N15_1 C33_1 N18_1 107.9(2)
C28_1 N15_1 C33_1 N18_1 -76.3(3)
C32_1 N17_1 C34_1 O9_1 -0.2(3)
C35_1 N17_1 C34_1 O9_1 -178.4(2)
C32_1 N17_1 C34_1 N20_1 177.6(2)
C35_1 N17_1 C34_1 N20_1 -0.6(3)
C41_1 N20_1 C34_1 O9_1 -10.0(3)
C37_1 N20_1 C34_1 O9_1 177.6(2)
C41_1 N20_1 C34_1 N17_1 172.2(2)
C37_1 N20_1 C34_1 N17_1 -0.2(3)
C34_1 N17_1 C35_1 N18_1 -88.3(3)
C32_1 N17_1 C35_1 N18_1 93.6(2)
C34_1 N17_1 C35_1 C38_1 34.3(3)
C32_1 N17_1 C35_1 C38_1 -143.9(2)
C36_1 N18_1 C35_1 N17_1 89.4(3)
C33_1 N18_1 C35_1 N17_1 -95.8(2)
C36_1 N18_1 C35_1 C38_1 -33.3(3)
C33_1 N18_1 C35_1 C38_1 141.5(2)
C37_1 N19_1 C36_1 O10_1 -178.1(2)
C42_1 N19_1 C36_1 O10_1 7.5(3)
C37_1 N19_1 C36_1 N18_1 -1.0(3)
C42_1 N19_1 C36_1 N18_1 -175.29(19)
C33_1 N18_1 C36_1 O10_1 2.6(3)
C35_1 N18_1 C36_1 O10_1 177.4(2)
C33_1 N18_1 C36_1 N19_1 -174.51(19)
C35_1 N18_1 C36_1 N19_1 0.3(3)
C36_1 N19_1 C37_1 N20_1 -87.2(3)
C42_1 N19_1 C37_1 N20_1 87.0(2)
C36_1 N19_1 C37_1 C38_1 34.1(3)
C42_1 N19_1 C37_1 C38_1 -151.71(19)
C34_1 N20_1 C37_1 N19_1 88.6(3)
C41_1 N20_1 C37_1 N19_1 -83.6(3)
C34_1 N20_1 C37_1 C38_1 -32.3(3)
C41_1 N20_1 C37_1 C38_1 155.4(2)
N17_1 C35_1 C38_1 C39_1 57.2(3)
N18_1 C35_1 C38_1 C39_1 -178.5(2)
N17_1 C35_1 C38_1 C37_1 -62.3(2)
N18_1 C35_1 C38_1 C37_1 62.0(2)
N17_1 C35_1 C38_1 C40_1 177.22(19)
N18_1 C35_1 C38_1 C40_1 -58.5(3)
N19_1 C37_1 C38_1 C35_1 -62.1(2)
N20_1 C37_1 C38_1 C35_1 61.1(2)
N19_1 C37_1 C38_1 C39_1 178.21(19)
N20_1 C37_1 C38_1 C39_1 -58.6(3)
N19_1 C37_1 C38_1 C40_1 56.7(3)
N20_1 C37_1 C38_1 C40_1 179.87(19)
C1_1 N1_1 C41_1 N20_1 111.1(2)
C2_1 N1_1 C41_1 N20_1 -88.1(3)
C34_1 N20_1 C41_1 N1_1 -85.8(3)
C37_1 N20_1 C41_1 N1_1 86.8(3)
C3_1 N2_1 C42_1 N19_1 -119.4(2)
C2_1 N2_1 C42_1 N19_1 86.9(3)
C36_1 N19_1 C42_1 N2_1 83.4(3)
C37_1 N19_1 C42_1 N2_1 -91.1(2)
C5_2 N4_2 C1_2 O1_2 11.6(4)
C4_2 N4_2 C1_2 O1_2 164.5(2)
C5_2 N4_2 C1_2 N1_2 -166.2(2)
C4_2 N4_2 C1_2 N1_2 -13.3(3)
C2_2 N1_2 C1_2 O1_2 -168.8(2)
C41_2 N1_2 C1_2 O1_2 2.9(4)
C2_2 N1_2 C1_2 N4_2 9.0(3)
C41_2 N1_2 C1_2 N4_2 -179.3(2)
C1_2 N1_2 C2_2 N2_2 -113.4(2)
C41_2 N1_2 C2_2 N2_2 75.1(3)
C1_2 N1_2 C2_2 C4_2 -1.4(3)
C41_2 N1_2 C2_2 C4_2 -173.0(2)
C3_2 N2_2 C2_2 N1_2 121.1(2)
C42_2 N2_2 C2_2 N1_2 -76.9(3)
C3_2 N2_2 C2_2 C4_2 9.0(3)
C42_2 N2_2 C2_2 C4_2 171.0(2)
C42_2 N2_2 C3_2 O2_2 6.8(4)
C2_2 N2_2 C3_2 O2_2 169.1(2)
C42_2 N2_2 C3_2 N3_2 -172.1(2)
C2_2 N2_2 C3_2 N3_2 -9.8(3)
C6_2 N3_2 C3_2 O2_2 -4.4(4)
C4_2 N3_2 C3_2 O2_2 -172.6(2)
C6_2 N3_2 C3_2 N2_2 174.6(2)
C4_2 N3_2 C3_2 N2_2 6.4(3)
C3_2 N3_2 C4_2 N4_2 -112.0(2)
C6_2 N3_2 C4_2 N4_2 79.9(3)
C3_2 N3_2 C4_2 C2_2 -0.6(3)
C6_2 N3_2 C4_2 C2_2 -168.8(2)
C1_2 N4_2 C4_2 N3_2 123.3(2)
C5_2 N4_2 C4_2 N3_2 -83.9(3)
C1_2 N4_2 C4_2 C2_2 11.8(2)
C5_2 N4_2 C4_2 C2_2 164.6(2)
N1_2 C2_2 C4_2 N3_2 -125.6(2)
N2_2 C2_2 C4_2 N3_2 -4.8(2)
N1_2 C2_2 C4_2 N4_2 -6.0(2)
N2_2 C2_2 C4_2 N4_2 114.8(2)
C7_2 N5_2 C5_2 N4_2 91.8(3)
C8_2 N5_2 C5_2 N4_2 -86.1(3)
C1_2 N4_2 C5_2 N5_2 -121.9(2)
C4_2 N4_2 C5_2 N5_2 88.0(3)
C3_2 N3_2 C6_2 N6_2 111.2(3)
C4_2 N3_2 C6_2 N6_2 -82.0(3)
C9_2 N6_2 C6_2 N3_2 -90.9(3)
C8_2 N6_2 C6_2 N3_2 87.3(3)
C5_2 N5_2 C7_2 O3_2 5.8(3)
C8_2 N5_2 C7_2 O3_2 -176.4(2)
C5_2 N5_2 C7_2 N8_2 -176.3(2)
C8_2 N5_2 C7_2 N8_2 1.5(3)
C14_2 N8_2 C7_2 O3_2 -0.3(3)
C10_2 N8_2 C7_2 O3_2 177.8(2)
C14_2 N8_2 C7_2 N5_2 -178.2(2)
C10_2 N8_2 C7_2 N5_2 -0.1(3)
C7_2 N5_2 C8_2 N6_2 -90.4(3)
C5_2 N5_2 C8_2 N6_2 87.4(3)
C7_2 N5_2 C8_2 C11_2 31.5(3)
C5_2 N5_2 C8_2 C11_2 -150.7(2)
C9_2 N6_2 C8_2 N5_2 87.6(3)
C6_2 N6_2 C8_2 N5_2 -90.6(3)
C9_2 N6_2 C8_2 C11_2 -34.6(3)
C6_2 N6_2 C8_2 C11_2 147.2(2)
C6_2 N6_2 C9_2 O4_2 -3.8(3)
C8_2 N6_2 C9_2 O4_2 178.0(2)
C6_2 N6_2 C9_2 N7_2 178.3(2)
C8_2 N6_2 C9_2 N7_2 0.2(3)
C15_2 N7_2 C9_2 O4_2 1.0(4)
C10_2 N7_2 C9_2 O4_2 -176.9(2)
C15_2 N7_2 C9_2 N6_2 178.8(2)
C10_2 N7_2 C9_2 N6_2 0.9(3)
C7_2 N8_2 C10_2 N7_2 88.1(3)
C14_2 N8_2 C10_2 N7_2 -93.8(3)
C7_2 N8_2 C10_2 C11_2 -34.1(3)
C14_2 N8_2 C10_2 C11_2 144.0(2)
C9_2 N7_2 C10_2 N8_2 -90.5(3)
C15_2 N7_2 C10_2 N8_2 91.6(3)
C9_2 N7_2 C10_2 C11_2 32.2(3)
C15_2 N7_2 C10_2 C11_2 -145.7(2)
N5_2 C8_2 C11_2 C10_2 -60.6(2)
N6_2 C8_2 C11_2 C10_2 63.2(2)
N5_2 C8_2 C11_2 C12_2 58.1(3)
N6_2 C8_2 C11_2 C12_2 -178.11(19)
N5_2 C8_2 C11_2 C13_2 179.7(2)
N6_2 C8_2 C11_2 C13_2 -56.5(3)
N8_2 C10_2 C11_2 C8_2 62.3(2)
N7_2 C10_2 C11_2 C8_2 -62.0(2)
N8_2 C10_2 C11_2 C12_2 -57.2(3)
N7_2 C10_2 C11_2 C12_2 178.5(2)
N8_2 C10_2 C11_2 C13_2 -177.7(2)
N7_2 C10_2 C11_2 C13_2 58.0(3)
C7_2 N8_2 C14_2 N9_2 -100.4(3)
C10_2 N8_2 C14_2 N9_2 81.4(3)
C16_2 N9_2 C14_2 N8_2 104.5(3)
C17_2 N9_2 C14_2 N8_2 -79.3(3)
C9_2 N7_2 C15_2 N10_2 102.6(3)
C10_2 N7_2 C15_2 N10_2 -79.4(3)
C18_2 N10_2 C15_2 N7_2 -103.3(3)
C17_2 N10_2 C15_2 N7_2 80.6(3)
C14_2 N9_2 C16_2 O5_2 4.1(4)
C17_2 N9_2 C16_2 O5_2 -171.9(2)
C14_2 N9_2 C16_2 N12_2 -177.5(2)
C17_2 N9_2 C16_2 N12_2 6.5(3)
C23_2 N12_2 C16_2 O5_2 -3.5(4)
C19_2 N12_2 C16_2 O5_2 171.4(2)
C23_2 N12_2 C16_2 N9_2 178.0(2)
C19_2 N12_2 C16_2 N9_2 -7.0(3)
C16_2 N9_2 C17_2 N10_2 -92.0(3)
C14_2 N9_2 C17_2 N10_2 91.9(3)
C16_2 N9_2 C17_2 C20_2 30.4(3)
C14_2 N9_2 C17_2 C20_2 -145.6(2)
C18_2 N10_2 C17_2 N9_2 90.5(3)
C15_2 N10_2 C17_2 N9_2 -93.4(3)
C18_2 N10_2 C17_2 C20_2 -32.1(3)
C15_2 N10_2 C17_2 C20_2 143.9(2)
C15_2 N10_2 C18_2 O6_2 -1.7(4)
C17_2 N10_2 C18_2 O6_2 174.3(2)
C15_2 N10_2 C18_2 N11_2 -179.4(2)
C17_2 N10_2 C18_2 N11_2 -3.3(3)
C24_2 N11_2 C18_2 O6_2 -1.8(4)
C19_2 N11_2 C18_2 O6_2 -174.1(2)
C24_2 N11_2 C18_2 N10_2 175.8(2)
C19_2 N11_2 C18_2 N10_2 3.6(3)
C16_2 N12_2 C19_2 N11_2 93.3(3)
C23_2 N12_2 C19_2 N11_2 -91.7(3)
C16_2 N12_2 C19_2 C20_2 -29.5(3)
C23_2 N12_2 C19_2 C20_2 145.5(2)
C18_2 N11_2 C19_2 N12_2 -91.3(3)
C24_2 N11_2 C19_2 N12_2 96.5(3)
C18_2 N11_2 C19_2 C20_2 31.8(3)
C24_2 N11_2 C19_2 C20_2 -140.5(2)
N12_2 C19_2 C20_2 C17_2 61.9(3)
N11_2 C19_2 C20_2 C17_2 -62.6(2)
N12_2 C19_2 C20_2 C22_2 -178.4(2)
N11_2 C19_2 C20_2 C22_2 57.2(3)
N12_2 C19_2 C20_2 C21_2 -57.5(3)
N11_2 C19_2 C20_2 C21_2 178.0(2)
N9_2 C17_2 C20_2 C19_2 -62.2(3)
N10_2 C17_2 C20_2 C19_2 62.6(2)
N9_2 C17_2 C20_2 C22_2 178.1(2)
N10_2 C17_2 C20_2 C22_2 -57.2(3)
N9_2 C17_2 C20_2 C21_2 56.9(3)
N10_2 C17_2 C20_2 C21_2 -178.3(2)
C16_2 N12_2 C23_2 N13_2 -109.6(3)
C19_2 N12_2 C23_2 N13_2 75.2(3)
C25_2 N13_2 C23_2 N12_2 104.3(3)
C26_2 N13_2 C23_2 N12_2 -79.6(3)
C27_2 N14_2 C24_2 N11_2 -106.6(3)
C26_2 N14_2 C24_2 N11_2 75.6(3)
C18_2 N11_2 C24_2 N14_2 107.6(3)
C19_2 N11_2 C24_2 N14_2 -79.9(3)
C23_2 N13_2 C25_2 O7_2 -2.8(4)
C26_2 N13_2 C25_2 O7_2 -178.6(2)
C23_2 N13_2 C25_2 N16_2 174.8(2)
C26_2 N13_2 C25_2 N16_2 -1.1(4)
C32_2 N16_2 C25_2 O7_2 4.3(4)
C28_2 N16_2 C25_2 O7_2 178.2(2)
C32_2 N16_2 C25_2 N13_2 -173.3(2)
C28_2 N16_2 C25_2 N13_2 0.6(4)
C25_2 N13_2 C26_2 N14_2 -87.5(3)
C23_2 N13_2 C26_2 N14_2 96.6(3)
C25_2 N13_2 C26_2 C29_2 34.5(3)
C23_2 N13_2 C26_2 C29_2 -141.4(2)
C27_2 N14_2 C26_2 N13_2 90.8(3)
C24_2 N14_2 C26_2 N13_2 -91.6(3)
C27_2 N14_2 C26_2 C29_2 -31.4(3)
C24_2 N14_2 C26_2 C29_2 146.2(2)
C24_2 N14_2 C27_2 O8_2 -2.5(3)
C26_2 N14_2 C27_2 O8_2 175.2(2)
C24_2 N14_2 C27_2 N15_2 179.1(2)
C26_2 N14_2 C27_2 N15_2 -3.2(3)
C33_2 N15_2 C27_2 O8_2 0.6(3)
C28_2 N15_2 C27_2 O8_2 -175.7(2)
C33_2 N15_2 C27_2 N14_2 179.0(2)
C28_2 N15_2 C27_2 N14_2 2.6(3)
C27_2 N15_2 C28_2 N16_2 -89.9(3)
C33_2 N15_2 C28_2 N16_2 93.7(3)
C27_2 N15_2 C28_2 C29_2 32.7(3)
C33_2 N15_2 C28_2 C29_2 -143.8(2)
C25_2 N16_2 C28_2 N15_2 88.9(3)
C32_2 N16_2 C28_2 N15_2 -97.2(3)
C25_2 N16_2 C28_2 C29_2 -33.6(3)
C32_2 N16_2 C28_2 C29_2 140.3(2)
N15_2 C28_2 C29_2 C30_2 178.2(2)
N16_2 C28_2 C29_2 C30_2 -57.6(3)
N15_2 C28_2 C29_2 C26_2 -62.4(2)
N16_2 C28_2 C29_2 C26_2 61.8(2)
N15_2 C28_2 C29_2 C31_2 57.7(3)
N16_2 C28_2 C29_2 C31_2 -178.1(2)
N13_2 C26_2 C29_2 C28_2 -62.3(3)
N14_2 C26_2 C29_2 C28_2 61.6(2)
N13_2 C26_2 C29_2 C30_2 56.5(3)
N14_2 C26_2 C29_2 C30_2 -179.6(2)
N13_2 C26_2 C29_2 C31_2 178.3(2)
N14_2 C26_2 C29_2 C31_2 -57.8(3)
C25_2 N16_2 C32_2 N17_2 -106.5(3)
C28_2 N16_2 C32_2 N17_2 79.4(3)
C34_2 N17_2 C32_2 N16_2 105.3(3)
C35_2 N17_2 C32_2 N16_2 -75.9(3)
C27_2 N15_2 C33_2 N18_2 107.5(3)
C28_2 N15_2 C33_2 N18_2 -76.0(3)
C36_2 N18_2 C33_2 N15_2 -104.4(3)
C35_2 N18_2 C33_2 N15_2 79.2(3)
C37_2 N20_2 C34_2 O9_2 -179.2(2)
C41_2 N20_2 C34_2 O9_2 -5.9(4)
C37_2 N20_2 C34_2 N17_2 2.2(4)
C41_2 N20_2 C34_2 N17_2 175.5(2)
C32_2 N17_2 C34_2 O9_2 -1.2(4)
C35_2 N17_2 C34_2 O9_2 -179.9(2)
C32_2 N17_2 C34_2 N20_2 177.3(2)
C35_2 N17_2 C34_2 N20_2 -1.4(4)
C34_2 N17_2 C35_2 N18_2 -88.8(3)
C32_2 N17_2 C35_2 N18_2 92.5(3)
C34_2 N17_2 C35_2 C38_2 33.9(3)
C32_2 N17_2 C35_2 C38_2 -144.9(2)
C36_2 N18_2 C35_2 N17_2 87.0(3)
C33_2 N18_2 C35_2 N17_2 -96.7(3)
C36_2 N18_2 C35_2 C38_2 -35.5(3)
C33_2 N18_2 C35_2 C38_2 140.8(2)
C42_2 N19_2 C36_2 O10_2 6.6(4)
C37_2 N19_2 C36_2 O10_2 -178.9(2)
C42_2 N19_2 C36_2 N18_2 -175.7(2)
C37_2 N19_2 C36_2 N18_2 -1.3(4)
C33_2 N18_2 C36_2 O10_2 3.6(4)
C35_2 N18_2 C36_2 O10_2 179.9(2)
C33_2 N18_2 C36_2 N19_2 -174.1(2)
C35_2 N18_2 C36_2 N19_2 2.2(4)
C34_2 N20_2 C37_2 N19_2 86.8(3)
C41_2 N20_2 C37_2 N19_2 -86.4(3)
C34_2 N20_2 C37_2 C38_2 -35.4(3)
C41_2 N20_2 C37_2 C38_2 151.5(2)
C36_2 N19_2 C37_2 N20_2 -88.9(3)
C42_2 N19_2 C37_2 N20_2 85.5(3)
C36_2 N19_2 C37_2 C38_2 33.5(3)
C42_2 N19_2 C37_2 C38_2 -152.2(2)
N17_2 C35_2 C38_2 C40_2 179.2(2)
N18_2 C35_2 C38_2 C40_2 -56.4(3)
N17_2 C35_2 C38_2 C37_2 -61.8(3)
N18_2 C35_2 C38_2 C37_2 62.6(3)
N17_2 C35_2 C38_2 C39_2 57.6(3)
N18_2 C35_2 C38_2 C39_2 -178.0(2)
N20_2 C37_2 C38_2 C35_2 62.8(3)
N19_2 C37_2 C38_2 C35_2 -61.4(3)
N20_2 C37_2 C38_2 C40_2 -177.7(2)
N19_2 C37_2 C38_2 C40_2 58.2(3)
N20_2 C37_2 C38_2 C39_2 -56.6(3)
N19_2 C37_2 C38_2 C39_2 179.3(2)
C1_2 N1_2 C41_2 N20_2 105.3(3)
C2_2 N1_2 C41_2 N20_2 -84.0(3)
C34_2 N20_2 C41_2 N1_2 -84.9(3)
C37_2 N20_2 C41_2 N1_2 88.6(3)
C3_2 N2_2 C42_2 N19_2 -113.0(3)
C2_2 N2_2 C42_2 N19_2 86.9(3)
C36_2 N19_2 C42_2 N2_2 86.2(3)
C37_2 N19_2 C42_2 N2_2 -88.5(3)
